data_4075436
loop_
_publ_author_name
'Bambirra, Sergio'
'Meetsma, Auke'
'Hessen, Bart'
'Bruins, Andries P.'

_publ_section_title
;
 Cationic Group 3 Alkyl Complexes with Isopropyl-Substituted
 Triazacyclononane-amide Ligands:&#x00A0; Synthesis, Structure, and
 Thermal Decomposition Processes
;
_journal_issue 14
_journal_name_full Organometallics
_journal_page_first 3486
_journal_paper_doi 10.1021/om060278l
_journal_volume 25
_journal_year 2006
_chemical_compound_source 'see text'
_chemical_formula_moiety 'C26 H63 N4 Si3 Y'
_chemical_formula_sum 'C26 H63 N4 Si3 Y'
_chemical_formula_weight 604.98
_chemical_name_systematic ' ?'
_space_group_IT_number 2
_symmetry_cell_setting triclinic
_symmetry_Int_Tables_number 2
_symmetry_space_group_name_Hall '-P 1'
_symmetry_space_group_name_H-M 'P -1'
_atom_sites_solution_hydrogens geom
_atom_sites_solution_primary heavy
_atom_sites_solution_secondary direct
_audit_creation_date '2006-06-03 14:03:32'
_audit_creation_method
;
 PLATON <TABLE ACC> option
 SHELXL97-2 & Manual Editing
;
_audit_update_record
;
 ?
;
_cell_angle_alpha 91.197(1)
_cell_angle_beta 94.254(1)
_cell_angle_gamma 91.353(1)
_cell_formula_units_Z 4
_cell_length_a 9.9434(6)
_cell_length_b 17.752(1)
_cell_length_c 19.563(1)
_cell_measurement_reflns_used 5048
_cell_measurement_temperature 100(1)
_cell_measurement_theta_max 27.98
_cell_measurement_theta_min 2.36
_cell_volume 3441.8(3)
_computing_cell_refinement 'SAINTPLUS, Version 6.02A, (Bruker, 2000)'
_computing_data_collection 'SMART, Version 5.624, (Bruker, 2001)'
_computing_data_reduction 'XPREP, Version 5.1/NT, (Bruker, 2000)'
_computing_molecular_graphics
;
 PLUTO (Meetsma, 2003)
 PLATON (Spek, 1994)
;
_computing_publication_material 'PLATON (Spek, 2003)'
_computing_structure_refinement 'SHELXL-97 (Sheldrick, 1997)'
_computing_structure_solution
;
 DIRDIF-99 (Beurskens et al., 1999)
;
_diffrn_ambient_temperature 100(1)
_diffrn_detector_area_resol_mean '4096x4096 / 62x62 (binned 512)'
_diffrn_measured_fraction_theta_full 0.983
_diffrn_measured_fraction_theta_max 0.973
_diffrn_measurement_device_type
;
  Bruker Smart Apex
;
_diffrn_measurement_method 'phi and omega scans'
_diffrn_radiation_detector
;
  CCD area-detector
;
_diffrn_radiation_monochromator 'parallel mounted graphite'
_diffrn_radiation_source 'fine focus sealed Siemens Mo tube '
_diffrn_radiation_type MoK\a
_diffrn_radiation_wavelength 0.71073
_diffrn_reflns_av_R_equivalents 0.0294
_diffrn_reflns_av_sigmaI/netI 0.0520
_diffrn_reflns_limit_h_max 11
_diffrn_reflns_limit_h_min -12
_diffrn_reflns_limit_k_max 22
_diffrn_reflns_limit_k_min -22
_diffrn_reflns_limit_l_max 23
_diffrn_reflns_limit_l_min -24
_diffrn_reflns_number 28447
_diffrn_reflns_reduction_process
;
 Intensity data were corrected for Lorentz and polarization
  effects, decay and absorption and reduced to F~o~^2^
  using SAINT (Bruker, 2000) and SADABS (Sheldrick, 2001)
;
_diffrn_reflns_theta_full 25.00
_diffrn_reflns_theta_max 26.73
_diffrn_reflns_theta_min 2.30
_exptl_absorpt_coefficient_mu 1.818
_exptl_absorpt_correction_T_max 0.5768
_exptl_absorpt_correction_T_min 0.5329
_exptl_absorpt_correction_type multi-scan
_exptl_absorpt_process_details '(SADABS, Sheldrick, Bruker, 2001))'
_exptl_crystal_colour colorless
_exptl_crystal_density_diffrn 1.168
_exptl_crystal_density_method 'not measured'
_exptl_crystal_description block
_exptl_crystal_F_000 1312
_exptl_crystal_size_max 0.47
_exptl_crystal_size_mid 0.39
_exptl_crystal_size_min 0.34
_refine_diff_density_max 1.768
_refine_diff_density_min -1.260
_refine_diff_density_rms 0.101
_refine_ls_extinction_method none
_refine_ls_goodness_of_fit_ref 1.069
_refine_ls_hydrogen_treatment constr
_refine_ls_matrix_type full
_refine_ls_number_parameters 671
_refine_ls_number_reflns 14238
_refine_ls_number_restraints 0
_refine_ls_restrained_S_all 1.069
_refine_ls_R_factor_all 0.0780
_refine_ls_R_factor_gt 0.0637
_refine_ls_shift/su_max 0.001
_refine_ls_shift/su_mean 0.000
_refine_ls_structure_factor_coef Fsqd
_refine_ls_weighting_details 'calc w=1/[\s^2^(Fo^2^)+(0.0333P)^2^+17.7740P] where P=(Fo^2^+2Fc^2^)/3'
_refine_ls_weighting_scheme calc
_refine_ls_wR_factor_gt 0.1446
_refine_ls_wR_factor_ref 0.1516
_reflns_number_gt 11747
_reflns_number_total 14238
_reflns_threshold_expression I>2\s(I)
_cod_data_source_file om060278lrom20060330_071248.cif
_cod_data_source_block global
_cod_depositor_comments
;
The following automatic conversions were performed:

'_symmetry_cell_setting' value 'Triclinic' changed to 'triclinic'
according to /home/saulius/struct/CIF-dictionaries/cif_core.dic
dictionary named 'cif_core.dic' version 2.4.1 from
2010-06-29.

'_exptl_absorpt_correction_type' value 'Multi-Scan'
changed to 'multi-scan' according to
/home/saulius/struct/CIF-dictionaries/cif_core.dic dictionary named
'cif_core.dic' version 2.4.1 from 2010-06-29.

Automatic conversion script
Id: cif_fix_values 1715 2011-07-08 13:25:40Z adriana 
;
_cod_database_code 4075436
_vrn_publ_code_squeezed_elec 0.0
_vrn_publ_code_void_volume 0.0
_vrn_publ_code_frame_time_sec 10.0
_vrn_publ_code_meas_time_hour 8.5

loop_
_symmetry_equiv_pos_as_xyz
x,y,z
-x,-y,-z

loop_
_atom_site_aniso_label
_atom_site_aniso_U_11
_atom_site_aniso_U_22
_atom_site_aniso_U_33
_atom_site_aniso_U_23
_atom_site_aniso_U_13
_atom_site_aniso_U_12
Y2 0.0350(3) 0.0180(2) 0.0325(3) 0.0072(2) 0.0234(2) 0.0067(2)
Si21 0.0242(7) 0.0346(7) 0.0299(7) -0.0170(6) 0.0107(5) -0.0078(5)
Si22 0.0273(7) 0.0442(8) 0.0212(7) 0.0015(6) 0.0057(5) 0.0155(6)
Si23 0.0593(10) 0.0336(7) 0.0140(6) -0.0004(5) 0.0069(6) -0.0199(7)
N21 0.036(2) 0.024(2) 0.060(3) -0.016(2) 0.030(2) -0.0129(18)
N22 0.0220(19) 0.0156(17) 0.0238(19) 0.0011(14) 0.0078(15) -0.0002(14)
N23 0.0181(19) 0.053(3) 0.019(2) -0.0071(18) 0.0034(15) -0.0005(18)
N24 0.096(5) 0.086(4) 0.037(3) 0.037(3) 0.048(3) 0.069(4)
C225B 0.048(6) 0.039(6) 0.026(5) 0.015(4) 0.015(4) 0.007(5)
C226B 0.028(5) 0.048(6) 0.032(5) -0.006(5) 0.008(4) -0.010(4)
C21 0.077(5) 0.051(4) 0.169(9) -0.076(5) 0.096(6) -0.049(4)
C22 0.044(4) 0.032(3) 0.173(9) 0.026(4) 0.058(5) -0.001(3)
C23 0.063(5) 0.294(16) 0.047(5) -0.057(7) 0.021(4) -0.114(8)
C24B 0.028(5) 0.029(5) 0.035(6) -0.005(4) 0.002(4) -0.008(4)
C25 0.028(3) 0.092(5) 0.054(4) -0.051(4) 0.006(3) -0.010(3)
C26 0.031(3) 0.070(4) 0.021(3) 0.000(2) 0.002(2) 0.011(3)
C27 0.023(2) 0.025(2) 0.017(2) -0.0021(17) 0.0069(17) -0.0058(17)
C28 0.032(3) 0.023(2) 0.028(3) -0.0034(19) 0.013(2) -0.0088(19)
C29 0.025(3) 0.061(4) 0.026(3) -0.020(2) 0.008(2) -0.008(2)
C210 0.045(4) 0.104(6) 0.071(5) -0.065(5) 0.031(3) -0.039(4)
C211 0.030(3) 0.121(6) 0.021(3) -0.012(3) 0.001(2) 0.022(3)
C212 0.017(3) 0.144(7) 0.023(3) -0.024(4) -0.004(2) 0.017(3)
C213 0.076(5) 0.193(10) 0.021(3) 0.021(5) 0.014(3) 0.100(6)
C214 0.266(15) 0.137(9) 0.089(7) 0.096(7) 0.136(9) 0.172(11)
C215 0.36(2) 0.34(2) 0.121(9) 0.170(12) 0.164(12) 0.34(2)
C216 0.45(3) 0.045(5) 0.185(12) 0.063(6) 0.277(17) 0.103(9)
C217 0.067(4) 0.076(4) 0.030(3) 0.025(3) 0.030(3) 0.052(4)
C218 0.041(3) 0.028(2) 0.035(3) 0.006(2) 0.029(2) 0.010(2)
C219 0.018(2) 0.020(2) 0.035(3) -0.0057(19) 0.0079(18) -0.0027(17)
C220 0.033(4) 0.194(10) 0.032(3) -0.025(5) -0.002(3) 0.036(5)
C221 0.079(5) 0.045(3) 0.071(5) 0.034(3) 0.047(4) 0.032(3)
C222 0.039(3) 0.051(3) 0.033(3) 0.002(2) 0.015(2) 0.018(3)
C223 0.311(16) 0.051(4) 0.146(9) 0.064(5) 0.204(11) 0.096(7)
C224 0.059(4) 0.052(4) 0.040(3) 0.014(3) 0.030(3) 0.023(3)
C225A 0.040(6) 0.047(7) 0.026(6) 0.003(5) -0.009(5) 0.004(5)
C226A 0.038(6) 0.026(5) 0.024(5) 0.007(4) 0.010(4) -0.005(4)
C24A 0.030(6) 0.030(5) 0.047(7) -0.018(5) 0.009(5) -0.011(4)
Y1 0.0147(2) 0.0159(2) 0.0145(2) -0.0003(1) 0.0030(1) 0.0016(1)
Si11 0.0212(6) 0.0275(6) 0.0167(6) -0.0042(5) 0.0019(5) 0.0021(5)
Si12 0.0323(7) 0.0218(6) 0.0368(8) -0.0037(5) 0.0130(6) -0.0075(5)
Si13 0.0194(6) 0.0200(6) 0.0162(6) -0.0005(4) 0.0044(4) 0.0014(4)
N11 0.0194(18) 0.0241(18) 0.0144(17) -0.0018(14) 0.0002(14) 0.0050(14)
N12 0.0225(18) 0.0169(17) 0.0166(18) -0.0007(14) 0.0058(14) 0.0004(14)
N13 0.0215(19) 0.0253(19) 0.0187(19) 0.0031(15) 0.0045(15) 0.0071(15)
N14 0.0169(18) 0.0262(19) 0.0196(19) -0.0006(15) 0.0021(14) -0.0016(14)
C11 0.019(2) 0.034(2) 0.020(2) 0.0006(19) -0.0019(17) 0.0059(18)
C12 0.022(2) 0.034(3) 0.024(2) -0.003(2) 0.0003(18) 0.0096(19)
C13 0.035(3) 0.049(3) 0.046(3) 0.020(3) 0.011(2) 0.018(2)
C14 0.022(3) 0.070(4) 0.032(3) -0.018(3) -0.006(2) 0.007(2)
C15 0.032(3) 0.060(4) 0.018(2) -0.001(2) 0.000(2) 0.011(2)
C16 0.036(3) 0.040(3) 0.041(3) -0.018(2) 0.007(2) -0.005(2)
C17 0.025(2) 0.028(2) 0.021(2) -0.0012(18) 0.0080(18) 0.0078(18)
C18 0.029(2) 0.026(2) 0.025(2) 0.0033(19) 0.0084(19) 0.0106(19)
C19 0.030(3) 0.032(3) 0.030(3) 0.011(2) 0.010(2) 0.013(2)
C110 0.046(3) 0.038(3) 0.033(3) 0.014(2) 0.012(2) 0.020(2)
C111 0.039(3) 0.041(3) 0.026(3) 0.009(2) 0.009(2) 0.020(2)
C112 0.019(2) 0.043(3) 0.021(2) 0.009(2) 0.0022(18) 0.0122(19)
C113 0.016(2) 0.042(3) 0.023(2) 0.001(2) 0.0003(18) -0.0007(19)
C114 0.019(2) 0.032(2) 0.022(2) -0.0066(19) 0.0030(17) -0.0067(18)
C115 0.023(2) 0.041(3) 0.036(3) -0.009(2) 0.001(2) -0.013(2)
C116 0.026(2) 0.025(2) 0.029(3) -0.0045(19) 0.0072(19) -0.0039(18)
C117 0.015(2) 0.030(2) 0.021(2) 0.0006(18) 0.0046(17) -0.0035(17)
C118 0.021(2) 0.025(2) 0.017(2) 0.0033(17) 0.0060(17) 0.0007(17)
C119 0.023(2) 0.016(2) 0.029(2) -0.0049(17) 0.0059(18) 0.0009(16)
C120 0.055(4) 0.053(4) 0.044(4) -0.007(3) 0.009(3) -0.029(3)
C121 0.073(5) 0.021(3) 0.088(5) -0.013(3) 0.049(4) -0.010(3)
C122 0.041(3) 0.040(3) 0.051(4) 0.007(3) 0.016(3) -0.011(2)
C123 0.016(2) 0.021(2) 0.017(2) 0.0011(16) 0.0011(16) 0.0003(15)
C124 0.048(3) 0.027(2) 0.022(2) 0.0053(19) 0.016(2) 0.006(2)
C125 0.036(3) 0.030(2) 0.023(2) -0.006(2) 0.007(2) -0.001(2)
C126 0.023(2) 0.051(3) 0.022(2) 0.000(2) 0.0055(19) -0.001(2)

loop_
_atom_site_label
_atom_site_type_symbol
_atom_site_thermal_displace_type
_atom_site_fract_x
_atom_site_fract_y
_atom_site_fract_z
_atom_site_occupancy
_atom_site_U_iso_or_equiv
Y1 Y Uani 0.33490(4) 0.71450(2) 0.13891(2) 1.000 0.0149(1)
Si11 Si Uani 0.37214(12) 0.72813(7) 0.29741(6) 1.000 0.0218(3)
Si12 Si Uani 0.57093(14) 0.90515(7) 0.13099(8) 1.000 0.0300(4)
Si13 Si Uani 0.47524(12) 0.64705(6) -0.03496(6) 1.000 0.0184(3)
N11 N Uani 0.4540(3) 0.6823(2) 0.23709(18) 1.000 0.0193(10)
N12 N Uani 0.2117(4) 0.72977(19) 0.24936(18) 1.000 0.0185(10)
N13 N Uani 0.1341(4) 0.8044(2) 0.12028(18) 1.000 0.0216(11)
N14 N Uani 0.0916(3) 0.6372(2) 0.13360(19) 1.000 0.0209(11)
C11 C Uani 0.5811(4) 0.6416(3) 0.2483(2) 1.000 0.0244(12)
C12 C Uani 0.6395(5) 0.6291(3) 0.1795(2) 1.000 0.0267(14)
C13 C Uani 0.5542(6) 0.5646(3) 0.2792(3) 1.000 0.0424(17)
C14 C Uani 0.6859(5) 0.6859(4) 0.2958(3) 1.000 0.0419(19)
C15 C Uani 0.3551(5) 0.6832(3) 0.3824(2) 1.000 0.0366(18)
C16 C Uani 0.4233(5) 0.8281(3) 0.3193(3) 1.000 0.0392(17)
C17 C Uani 0.1265(5) 0.7972(3) 0.2489(2) 1.000 0.0243(12)
C18 C Uani 0.1422(5) 0.8458(3) 0.1874(2) 1.000 0.0262(12)
C19 C Uani 0.1656(5) 0.8590(3) 0.0649(3) 1.000 0.0299(17)
C110 C Uani 0.0679(6) 0.9236(3) 0.0552(3) 1.000 0.0381(17)
C111 C Uani 0.1758(5) 0.8168(3) -0.0032(3) 1.000 0.0346(17)
C112 C Uani 0.0011(4) 0.7647(3) 0.1051(2) 1.000 0.0273(14)
C113 C Uani 0.0100(4) 0.6824(3) 0.0839(2) 1.000 0.0271(14)
C114 C Uani 0.1018(4) 0.5579(3) 0.1056(2) 1.000 0.0245(12)
C115 C Uani -0.0328(5) 0.5133(3) 0.0942(3) 1.000 0.0338(16)
C116 C Uani 0.2030(5) 0.5148(3) 0.1503(3) 1.000 0.0266(14)
C117 C Uani 0.0331(4) 0.6378(3) 0.2016(2) 1.000 0.0219(12)
C118 C Uani 0.1350(4) 0.6590(2) 0.2592(2) 1.000 0.0207(12)
C119 C Uani 0.4824(4) 0.8157(2) 0.1061(2) 1.000 0.0225(12)
C120 C Uani 0.7012(7) 0.8898(4) 0.2034(3) 1.000 0.051(2)
C121 C Uani 0.4578(7) 0.9823(3) 0.1571(4) 1.000 0.059(3)
C122 C Uani 0.6628(6) 0.9465(3) 0.0591(3) 1.000 0.0435(19)
C123 C Uani 0.3610(4) 0.6382(2) 0.0342(2) 1.000 0.0180(12)
C124 C Uani 0.4526(5) 0.7356(3) -0.0851(3) 1.000 0.0315(14)
C125 C Uani 0.4483(5) 0.5677(3) -0.1003(2) 1.000 0.0296(14)
C126 C Uani 0.6578(5) 0.6451(3) -0.0030(3) 1.000 0.0319(14)
H12 H Uiso 0.57234 0.60255 0.14789 1.000 0.0397
H12' H Uiso 0.72036 0.59873 0.18561 1.000 0.0397
H12" H Uiso 0.66329 0.67784 0.16047 1.000 0.0397
H13 H Uiso 0.52132 0.57163 0.32481 1.000 0.0634
H13' H Uiso 0.63792 0.53642 0.28290 1.000 0.0634
H13" H Uiso 0.48605 0.53633 0.24949 1.000 0.0634
H14 H Uiso 0.70410 0.73514 0.27610 1.000 0.0631
H14' H Uiso 0.76951 0.65779 0.30058 1.000 0.0631
H14" H Uiso 0.65090 0.69322 0.34091 1.000 0.0631
H15 H Uiso 0.32193 0.63099 0.37501 1.000 0.0548
H15' H Uiso 0.29120 0.71135 0.40820 1.000 0.0548
H15" H Uiso 0.44324 0.68368 0.40842 1.000 0.0548
H16 H Uiso 0.51362 0.82984 0.34310 1.000 0.0584
H16' H Uiso 0.35886 0.85003 0.34909 1.000 0.0584
H16" H Uiso 0.42434 0.85689 0.27711 1.000 0.0584
H17 H Uiso 0.15032 0.82771 0.29119 1.000 0.0291
H17' H Uiso 0.03076 0.78066 0.24946 1.000 0.0291
H18 H Uiso 0.07128 0.88400 0.18603 1.000 0.0316
H18' H Uiso 0.23056 0.87291 0.19362 1.000 0.0316
H19 H Uiso 0.25671 0.88205 0.07835 1.000 0.0359
H110 H Uiso -0.02341 0.90307 0.04321 1.000 0.0573
H110' H Uiso 0.09556 0.95561 0.01822 1.000 0.0573
H110" H Uiso 0.06867 0.95363 0.09782 1.000 0.0573
H111 H Uiso 0.23564 0.77410 0.00366 1.000 0.0521
H111' H Uiso 0.21235 0.85098 -0.03633 1.000 0.0521
H111" H Uiso 0.08595 0.79825 -0.02079 1.000 0.0521
H112 H Uiso -0.04996 0.79123 0.06788 1.000 0.0327
H112' H Uiso -0.05060 0.76798 0.14631 1.000 0.0327
H113 H Uiso -0.08241 0.65998 0.07782 1.000 0.0324
H113' H Uiso 0.04956 0.67927 0.03896 1.000 0.0324
H114 H Uiso 0.13913 0.56201 0.05969 1.000 0.0290
H115 H Uiso -0.07203 0.50690 0.13822 1.000 0.0506
H115' H Uiso -0.01698 0.46377 0.07369 1.000 0.0506
H115" H Uiso -0.09505 0.54098 0.06328 1.000 0.0506
H116 H Uiso 0.28615 0.54535 0.15903 1.000 0.0399
H116' H Uiso 0.22317 0.46751 0.12689 1.000 0.0399
H116" H Uiso 0.16519 0.50371 0.19396 1.000 0.0399
H117 H Uiso -0.00537 0.58707 0.20975 1.000 0.0263
H117' H Uiso -0.04127 0.67388 0.20091 1.000 0.0263
H118 H Uiso 0.08819 0.66404 0.30189 1.000 0.0245
H118' H Uiso 0.19949 0.61763 0.26529 1.000 0.0245
H119 H Uiso 0.55875 0.78620 0.09126 1.000 0.0270
H119' H Uiso 0.43349 0.83041 0.06270 1.000 0.0270
H120 H Uiso 0.65949 0.86303 0.24006 1.000 0.0764
H120' H Uiso 0.73819 0.93858 0.22119 1.000 0.0764
H120" H Uiso 0.77395 0.85967 0.18680 1.000 0.0764
H121 H Uiso 0.38763 0.98999 0.12017 1.000 0.0880
H121' H Uiso 0.51110 1.02909 0.16592 1.000 0.0880
H121" H Uiso 0.41550 0.96809 0.19880 1.000 0.0880
H122 H Uiso 0.72955 0.91084 0.04468 1.000 0.0650
H122' H Uiso 0.70865 0.99381 0.07503 1.000 0.0650
H122" H Uiso 0.59805 0.95627 0.02029 1.000 0.0650
H123 H Uiso 0.37543 0.58662 0.05109 1.000 0.0213
H123' H Uiso 0.26974 0.63663 0.01010 1.000 0.0213
H124 H Uiso 0.35973 0.73691 -0.10566 1.000 0.0474
H124' H Uiso 0.51538 0.73647 -0.12138 1.000 0.0474
H124" H Uiso 0.47069 0.77956 -0.05438 1.000 0.0474
H125 H Uiso 0.46243 0.51944 -0.07774 1.000 0.0447
H125' H Uiso 0.51242 0.57360 -0.13564 1.000 0.0447
H125" H Uiso 0.35597 0.56868 -0.12160 1.000 0.0447
H126 H Uiso 0.67977 0.68870 0.02772 1.000 0.0474
H126' H Uiso 0.71409 0.64712 -0.04201 1.000 0.0474
H126" H Uiso 0.67477 0.59861 0.02194 1.000 0.0474
Y2 Y Uani 0.15964(5) 0.21956(2) 0.35708(2) 1.000 0.0273(2)
Si21 Si Uani 0.14105(13) 0.21412(8) 0.19869(7) 1.000 0.0295(4)
Si22 Si Uani -0.10895(14) 0.39071(8) 0.35301(7) 1.000 0.0305(4)
Si23 Si Uani 0.04666(17) 0.15000(8) 0.53665(7) 1.000 0.0358(5)
N21 N Uani 0.0592(4) 0.1690(2) 0.2588(3) 1.000 0.0391(14)
N22 N Uani 0.2925(4) 0.23507(19) 0.25087(19) 1.000 0.0202(11)
N23 N Uani 0.3354(4) 0.3295(3) 0.3755(2) 1.000 0.0301(14)
N24 N Uani 0.4164(7) 0.1679(4) 0.3745(3) 1.000 0.069(2)
C21 C Uani -0.0619(9) 0.1184(4) 0.2428(6) 1.000 0.097(4)
C22 C Uani -0.1240(7) 0.1015(3) 0.3107(5) 1.000 0.080(3)
C23 C Uani -0.1680(9) 0.1535(8) 0.1959(4) 1.000 0.137(6)
C24A C Uani -0.0417(10) 0.0579(6) 0.1862(6) 0.495(13) 0.036(3)
C24B C Uani 0.0160(7) 0.0322(4) 0.2439(4) 0.505(13) 0.031(3)
C25 C Uani 0.1830(5) 0.1616(3) 0.1191(3) 1.000 0.059(2)
C26 C Uani 0.0707(5) 0.3049(3) 0.1685(3) 1.000 0.0405(19)
C27 C Uani 0.3637(4) 0.3089(2) 0.2487(2) 1.000 0.0215(12)
C28 C Uani 0.3276(5) 0.3623(3) 0.3061(2) 1.000 0.0273(16)
C29 C Uani 0.2879(5) 0.3873(3) 0.4256(3) 1.000 0.0375(19)
C210 C Uani 0.3686(7) 0.4613(4) 0.4292(4) 1.000 0.074(3)
C211 C Uani 0.2835(6) 0.3539(5) 0.4967(3) 1.000 0.057(2)
C212 C Uani 0.4739(5) 0.3037(5) 0.3970(3) 1.000 0.062(3)
C213 C Uani 0.4783(8) 0.2247(6) 0.4230(3) 1.000 0.094(4)
C214 C Uani 0.4129(14) 0.0895(7) 0.4050(5) 1.000 0.154(6)
C215 C Uani 0.5587(17) 0.0640(9) 0.4291(6) 1.000 0.259(10)
C216 C Uani 0.3358(18) 0.0353(5) 0.3606(7) 1.000 0.212(11)
C217 C Uani 0.4840(7) 0.1658(4) 0.3088(3) 1.000 0.055(2)
C218 C Uani 0.3858(5) 0.1713(3) 0.2476(3) 1.000 0.0332(16)
C219 C Uani -0.0107(4) 0.3100(2) 0.3812(3) 1.000 0.0242(14)
C220 C Uani -0.2300(7) 0.3624(6) 0.2783(3) 1.000 0.086(4)
C221 C Uani -0.0095(7) 0.4741(3) 0.3254(4) 1.000 0.062(3)
C222 C Uani -0.2083(6) 0.4306(3) 0.4228(3) 1.000 0.0401(17)
C223 C Uani 0.1160(14) 0.1486(4) 0.4578(5) 1.000 0.158(6)
C224 C Uani 0.0100(7) 0.2437(3) 0.5735(3) 1.000 0.049(2)
C225A C Uani 0.2333(11) 0.1310(7) 0.5836(5) 0.480(8) 0.038(4)
C225B C Uani 0.0726(11) 0.0860(6) 0.6059(5) 0.520(8) 0.037(3)
C226A C Uani -0.0504(11) 0.0696(5) 0.5687(5) 0.480(8) 0.029(3)
C226B C Uani -0.1477(10) 0.1299(6) 0.5026(5) 0.520(8) 0.036(3)
H22 H Uiso -0.15406 0.14841 0.33118 1.000 0.1203
H22' H Uiso -0.05632 0.07867 0.34228 1.000 0.1203
H22" H Uiso -0.20134 0.06643 0.30184 1.000 0.1203
H23 H Uiso -0.18889 0.20330 0.21429 1.000 0.2048
H23' H Uiso -0.24970 0.12131 0.19244 1.000 0.2048
H23" H Uiso -0.13451 0.15882 0.15032 1.000 0.2048
H25 H Uiso 0.21522 0.11154 0.13121 1.000 0.0878
H25' H Uiso 0.25348 0.18956 0.09705 1.000 0.0878
H25" H Uiso 0.10209 0.15632 0.08735 1.000 0.0878
H26 H Uiso -0.01867 0.29552 0.14481 1.000 0.0605
H26' H Uiso 0.13082 0.32789 0.13687 1.000 0.0605
H26" H Uiso 0.06286 0.33910 0.20790 1.000 0.0605
H27 H Uiso 0.34015 0.33207 0.20390 1.000 0.0256
H27' H Uiso 0.46228 0.30121 0.25255 1.000 0.0256
H28 H Uiso 0.38905 0.40708 0.30704 1.000 0.0331
H28' H Uiso 0.23476 0.37970 0.29531 1.000 0.0331
H29 H Uiso 0.19308 0.39915 0.40960 1.000 0.0452
H210 H Uiso 0.46245 0.45207 0.44511 1.000 0.1103
H210' H Uiso 0.32966 0.49629 0.46132 1.000 0.1103
H210" H Uiso 0.36571 0.48333 0.38364 1.000 0.1103
H211 H Uiso 0.23472 0.30516 0.49300 1.000 0.0856
H211' H Uiso 0.23731 0.38830 0.52640 1.000 0.0856
H211" H Uiso 0.37576 0.34669 0.51638 1.000 0.0856
H212 H Uiso 0.51448 0.33850 0.43345 1.000 0.0741
H212' H Uiso 0.53003 0.30709 0.35737 1.000 0.0741
H213 H Uiso 0.57363 0.21179 0.43416 1.000 0.1131
H213' H Uiso 0.43164 0.22278 0.46588 1.000 0.1131
H214 H Uiso 0.36329 0.09432 0.44744 1.000 0.1844
H215 H Uiso 0.62140 0.07837 0.39494 1.000 0.3906
H215' H Uiso 0.55834 0.00919 0.43405 1.000 0.3906
H215" H Uiso 0.58746 0.08860 0.47323 1.000 0.3906
H216 H Uiso 0.25539 0.05915 0.33974 1.000 0.3174
H216' H Uiso 0.30830 -0.00762 0.38759 1.000 0.3174
H216" H Uiso 0.39142 0.01755 0.32454 1.000 0.3174
H217 H Uiso 0.55082 0.20800 0.30895 1.000 0.0660
H217' H Uiso 0.53318 0.11812 0.30545 1.000 0.0660
H218 H Uiso 0.43680 0.17642 0.20625 1.000 0.0401
H218' H Uiso 0.33174 0.12368 0.24220 1.000 0.0401
H219 H Uiso -0.08471 0.27506 0.39208 1.000 0.0290
H219' H Uiso 0.02709 0.32962 0.42650 1.000 0.0290
H220 H Uiso -0.18086 0.35782 0.23680 1.000 0.1294
H220' H Uiso -0.29869 0.40082 0.27170 1.000 0.1294
H220" H Uiso -0.27354 0.31391 0.28718 1.000 0.1294
H221 H Uiso 0.05624 0.49079 0.36277 1.000 0.0930
H221' H Uiso -0.07065 0.51520 0.31381 1.000 0.0930
H221" H Uiso 0.03810 0.46006 0.28506 1.000 0.0930
H222 H Uiso -0.25674 0.38963 0.44407 1.000 0.0602
H222' H Uiso -0.27322 0.46640 0.40316 1.000 0.0602
H222" H Uiso -0.14675 0.45659 0.45749 1.000 0.0602
H223 H Uiso 0.06930 0.10336 0.43607 1.000 0.1892
H223' H Uiso 0.20797 0.13159 0.47149 1.000 0.1892
H224 H Uiso 0.09462 0.26904 0.59098 1.000 0.0725
H224' H Uiso -0.04880 0.23730 0.61113 1.000 0.0725
H224" H Uiso -0.03515 0.27416 0.53793 1.000 0.0725
H241 H Uiso -0.12817 0.03215 0.17274 0.495(13) 0.0534
H241' H Uiso 0.02325 0.02107 0.20396 0.495(13) 0.0534
H241" H Uiso -0.00743 0.08224 0.14628 0.495(13) 0.0534
H242 H Uiso -0.05231 -0.00837 0.24503 0.505(13) 0.0463
H242' H Uiso 0.07929 0.02998 0.28462 0.505(13) 0.0463
H242" H Uiso 0.06518 0.02616 0.20259 0.505(13) 0.0463
H2251 H Uiso 0.26204 0.08063 0.57047 0.480(8) 0.0570
H2251' H Uiso 0.22907 0.13437 0.63345 0.480(8) 0.0570
H2251" H Uiso 0.29815 0.16891 0.56933 0.480(8) 0.0570
H2252 H Uiso 0.07272 0.03420 0.58742 0.520(8) 0.0549
H2252' H Uiso -0.00018 0.09077 0.63670 0.520(8) 0.0549
H2252" H Uiso 0.15940 0.09789 0.63128 0.520(8) 0.0549
H2261 H Uiso -0.14486 0.07194 0.55085 0.480(8) 0.0436
H2261' H Uiso -0.04521 0.07203 0.61895 0.480(8) 0.0436
H2261" H Uiso -0.01247 0.02223 0.55339 0.480(8) 0.0436
H2262 H Uiso -0.17347 0.16530 0.46644 0.520(8) 0.0537
H2262' H Uiso -0.20545 0.13649 0.54063 0.520(8) 0.0537
H2262" H Uiso -0.15841 0.07817 0.48420 0.520(8) 0.0537

loop_
_atom_type_symbol
_atom_type_description
_atom_type_scat_dispersion_real
_atom_type_scat_dispersion_imag
_atom_type_scat_source
Y Y -2.7962 3.5667 'International Tables Vol C Tables 4.2.6.8 and 6.1.1.4'
Si Si 0.0817 0.0704 'International Tables Vol C Tables 4.2.6.8 and 6.1.1.4'
N N 0.0061 0.0033 'International Tables Vol C Tables 4.2.6.8 and 6.1.1.4'
H H 0.0000 0.0000 'International Tables Vol C Tables 4.2.6.8 and 6.1.1.4'
C C 0.0033 0.0016 'International Tables Vol C Tables 4.2.6.8 and 6.1.1.4'

loop_
_geom_angle_atom_site_label_1
_geom_angle_atom_site_label_2
_geom_angle_atom_site_label_3
_geom_angle
_geom_angle_publ_flag
Si21 Y2 N21 32.20(12) yes
Si21 Y2 N22 35.23(9) yes
Si21 Y2 N23 97.77(9) yes
Si21 Y2 N24 96.15(13) yes
Si21 Y2 C219 102.16(14) yes
Si21 Y2 C223 144.1(2) yes
N21 Y2 N22 64.71(14) yes
N21 Y2 N23 129.82(14) yes
N21 Y2 N24 108.81(17) yes
N21 Y2 C219 98.27(16) yes
N21 Y2 C223 113.6(3) yes
N22 Y2 N23 69.32(12) yes
N22 Y2 N24 66.92(15) yes
N22 Y2 C219 119.48(15) yes
N22 Y2 C223 148.7(3) yes
N23 Y2 N24 68.49(18) yes
N23 Y2 C219 87.19(14) yes
N23 Y2 C223 116.0(3) yes
N24 Y2 C219 151.35(18) yes
N24 Y2 C223 85.9(3) yes
C219 Y2 C223 91.8(3) yes
N12 Y1 N13 69.25(11) yes
N12 Y1 N14 66.82(11) yes
N12 Y1 C119 119.06(12) yes
N12 Y1 C123 146.75(12) yes
Si11 Y1 N11 32.20(9) yes
Si11 Y1 N12 35.31(9) yes
Si11 Y1 N13 97.99(8) yes
Si11 Y1 N14 95.90(8) yes
Si11 Y1 C119 101.30(10) yes
Si11 Y1 C123 147.99(9) yes
N11 Y1 N12 64.47(12) yes
N11 Y1 N13 130.15(12) yes
N11 Y1 N14 107.41(11) yes
N11 Y1 C119 98.22(13) yes
N11 Y1 C123 118.12(13) yes
N14 Y1 C119 152.87(12) yes
N14 Y1 C123 81.96(12) yes
C119 Y1 C123 93.92(13) yes
N13 Y1 C123 110.55(12) yes
N13 Y1 N14 68.46(11) yes
N13 Y1 C119 88.34(12) yes
Y2 Si21 C26 107.64(19) yes
Y2 Si21 N21 45.60(17) yes
Y2 Si21 N22 55.92(13) yes
Y2 Si21 C25 146.69(18) yes
C25 Si21 C26 105.4(3) yes
N21 Si21 C25 119.7(2) yes
N21 Si21 C26 117.0(2) yes
N21 Si21 N22 96.7(2) yes
N22 Si21 C26 107.9(2) yes
N22 Si21 C25 109.3(2) yes
C219 Si22 C221 115.8(2) yes
C219 Si22 C220 110.1(4) yes
C220 Si22 C221 106.4(4) yes
C220 Si22 C222 108.2(3) yes
C219 Si22 C222 112.3(3) yes
C221 Si22 C222 103.5(3) yes
C225B Si23 C223 128.6(5) yes
C225B Si23 C224 108.1(4) yes
C225B Si23 C226B 103.5(5) yes
C226A Si23 C224 115.5(4) yes
C225A Si23 C226A 100.2(5) yes
C223 Si23 C224 116.9(3) yes
C226B Si23 C223 98.1(5) yes
C226B Si23 C224 92.8(4) yes
C225A Si23 C224 101.4(4) yes
C225A Si23 C223 89.5(5) yes
C226A Si23 C223 123.3(4) yes
Y1 Si11 C15 148.25(16) yes
C15 Si11 C16 104.6(2) yes
Y1 Si11 C16 106.90(19) yes
N11 Si11 N12 96.50(17) yes
N11 Si11 C15 119.2(2) yes
N11 Si11 C16 118.2(2) yes
N12 Si11 C15 110.5(2) yes
N12 Si11 C16 107.0(2) yes
Y1 Si11 N11 45.80(12) yes
Y1 Si11 N12 56.14(12) yes
C119 Si12 C122 112.7(2) yes
C119 Si12 C120 109.9(3) yes
C119 Si12 C121 114.4(2) yes
C121 Si12 C122 104.2(3) yes
C120 Si12 C121 108.6(3) yes
C120 Si12 C122 106.7(3) yes
C123 Si13 C125 111.86(19) yes
C123 Si13 C124 113.7(2) yes
C123 Si13 C126 112.7(2) yes
C124 Si13 C125 105.2(2) yes
C124 Si13 C126 106.9(2) yes
C125 Si13 C126 106.0(2) yes
Y2 N21 Si21 102.21(19) yes
Y2 N21 C21 133.6(5) yes
Si21 N21 C21 123.6(6) yes
Y2 N22 C218 108.1(3) yes
Si21 N22 C27 121.6(3) yes
Si21 N22 C218 110.0(3) yes
Y2 N22 Si21 88.85(16) yes
Y2 N22 C27 113.5(2) yes
C27 N22 C218 112.2(4) yes
Y2 N23 C29 110.1(3) yes
Y2 N23 C212 113.0(4) yes
C28 N23 C212 112.3(4) yes
C29 N23 C212 111.6(4) yes
C28 N23 C29 108.5(4) yes
Y2 N23 C28 100.8(3) yes
C213 N24 C217 112.0(6) yes
C214 N24 C217 110.2(7) yes
Y2 N24 C213 100.6(5) yes
Y2 N24 C214 109.4(6) yes
Y2 N24 C217 112.0(4) yes
C213 N24 C214 112.3(7) yes
Y1 N11 C11 131.1(3) yes
Si11 N11 C11 126.4(3) yes
Y1 N11 Si11 102.00(15) yes
Y1 N12 C17 112.6(2) yes
Y1 N12 Si11 88.55(16) yes
Si11 N12 C17 121.9(3) yes
Si11 N12 C118 109.8(3) yes
Y1 N12 C118 108.0(2) yes
C17 N12 C118 113.0(4) yes
Y1 N13 C19 108.4(3) yes
Y1 N13 C112 113.9(3) yes
Y1 N13 C18 100.8(3) yes
C18 N13 C112 112.1(3) yes
C19 N13 C112 112.1(3) yes
C18 N13 C19 108.8(4) yes
C113 N14 C114 109.7(3) yes
C113 N14 C117 110.8(3) yes
Y1 N14 C113 101.0(2) yes
Y1 N14 C114 112.0(2) yes
Y1 N14 C117 111.6(2) yes
C114 N14 C117 111.3(3) yes
N21 C21 C22 107.8(8) yes
N21 C21 C24B 99.3(6) yes
N21 C21 C24A 113.4(7) yes
N21 C21 C23 112.9(7) yes
C22 C21 C24B 90.9(6) no
C22 C21 C24A 124.0(7) no
C23 C21 C24B 134.3(9) no
C23 C21 C24A 89.4(8) no
C22 C21 C23 108.0(7) no
N22 C27 C28 112.1(3) yes
N23 C28 C27 115.0(4) yes
N23 C29 C210 114.4(5) yes
C210 C29 C211 110.8(5) no
N23 C29 C211 110.4(5) yes
H2251 C225A H2251" 109.46 no
H2251' C225A H2251" 109.48 no
Si23 C225A H2251 109.47 no
Si23 C225A H2251' 109.48 no
H2251 C225A H2251' 109.48 no
Si23 C225A H2251" 109.46 no
Si23 C225B H2252 109.42 no
Si23 C225B H2252" 109.51 no
H2252 C225B H2252' 109.42 no
H2252' C225B H2252" 109.56 no
H2252 C225B H2252" 109.43 no
Si23 C225B H2252' 109.50 no
Si23 C226A H2261' 109.46 no
H2261' C226A H2261" 109.42 no
H2261 C226A H2261' 109.44 no
Si23 C226A H2261" 109.49 no
H2261 C226A H2261" 109.51 no
Si23 C226A H2261 109.51 no
Si23 C226B H2262" 109.44 no
H2262' C226B H2262" 109.51 no
Si23 C226B H2262' 109.45 no
H2262 C226B H2262" 109.49 no
Si23 C226B H2262 109.44 no
H2262 C226B H2262' 109.50 no
H22' C22 H22" 109.40 no
C21 C22 H22' 109.48 no
C21 C22 H22 109.56 no
H22 C22 H22" 109.46 no
C21 C22 H22" 109.39 no
H22 C22 H22' 109.53 no
C21 C23 H23" 109.42 no
H23' C23 H23" 109.49 no
H23 C23 H23" 109.44 no
C21 C23 H23 109.50 no
C21 C23 H23' 109.47 no
H23 C23 H23' 109.50 no
H241" C24A H241 109.52 no
H241' C24A H241" 109.48 no
H241' C24A H241 109.43 no
C21 C24A H241" 109.50 no
C21 C24A H241 109.45 no
C21 C24A H241' 109.45 no
C21 C24B H242' 109.53 no
H242' C24B H242 109.48 no
H242" C24B H242 109.44 no
H242' C24B H242" 109.44 no
C21 C24B H242" 109.44 no
C21 C24B H242 109.49 no
Si21 C25 H25" 109.47 no
H25' C25 H25" 109.40 no
Si21 C25 H25 109.53 no
Si21 C25 H25' 109.49 no
H25 C25 H25" 109.46 no
H25 C25 H25' 109.49 no
Si21 C26 H26 109.48 no
Si21 C26 H26' 109.49 no
H26 C26 H26" 109.45 no
Si21 C26 H26" 109.49 no
H26 C26 H26' 109.45 no
H26' C26 H26" 109.46 no
N22 C27 H27' 109.18 no
H27 C27 H27' 107.81 no
C28 C27 H27 109.26 no
C28 C27 H27' 109.27 no
N22 C27 H27 109.16 no
H28 C28 H28' 107.54 no
N23 C28 H28 108.53 no
C27 C28 H28 108.50 no
C27 C28 H28' 108.51 no
N23 C28 H28' 108.58 no
C211 C29 H29 106.97 no
N23 C29 H29 106.90 no
C210 C29 H29 107.03 no
N11 C11 C14 112.1(4) yes
C12 C11 C13 108.5(4) no
N11 C11 C12 108.6(3) yes
N11 C11 C13 110.2(4) yes
C12 C11 C14 108.4(4) no
C13 C11 C14 109.0(4) no
N23 C212 C213 114.4(6) yes
N24 C213 C212 114.0(5) yes
C215 C214 C216 114.4(11) no
N24 C214 C216 112.3(9) yes
N24 C214 C215 111.1(10) yes
N12 C17 C18 113.1(4) yes
N24 C217 C218 112.2(6) yes
N13 C18 C17 115.0(4) yes
N22 C218 C217 114.5(5) yes
N13 C19 C110 115.2(4) yes
Y2 C219 Si22 148.1(3) yes
C110 C19 C111 109.8(5) no
N13 C19 C111 110.3(4) yes
Y2 C223 Si23 145.8(5) yes
C29 C210 H210' 109.44 no
C29 C210 H210 109.52 no
H210' C210 H210" 109.45 no
C29 C210 H210" 109.55 no
H210" C210 H210 109.49 no
H210' C210 H210 109.39 no
C29 C211 H211" 109.48 no
C29 C211 H211' 109.50 no
H211' C211 H211" 109.47 no
H211' C211 H211 109.47 no
C29 C211 H211 109.51 no
H211" C211 H211 109.39 no
C213 C212 H212 108.69 no
H212' C212 H212 107.60 no
N23 C212 H212' 108.63 no
N23 C212 H212 108.63 no
C213 C212 H212' 108.73 no
N13 C112 C113 114.5(3) yes
C11 C12 H12" 109.55 no
C11 C12 H12 109.44 no
C11 C12 H12' 109.54 no
H12' C12 H12" 109.50 no
H12 C12 H12' 109.40 no
H12 C12 H12" 109.41 no
N14 C113 C112 114.0(3) yes
C11 C13 H13 109.58 no
C11 C13 H13" 109.41 no
N24 C213 H213' 108.74 no
N24 C213 H213 108.66 no
C212 C213 H213' 108.79 no
C212 C213 H213 108.74 no
H213' C213 H213 107.71 no
H13 C13 H13' 109.51 no
C11 C13 H13' 109.50 no
H13' C13 H13" 109.38 no
H13 C13 H13" 109.45 no
N24 C214 H214 106.15 no
N14 C114 C115 115.3(4) yes
C11 C14 H14 109.39 no
C11 C14 H14' 109.49 no
C11 C14 H14" 109.49 no
H14 C14 H14' 109.46 no
H14 C14 H14" 109.43 no
H14' C14 H14" 109.57 no
N14 C114 C116 110.1(4) yes
C115 C114 C116 110.8(4) no
C215 C214 H214 106.10 no
C216 C214 H214 106.08 no
Si11 C15 H15" 109.51 no
H15' C15 H15" 109.47 no
H15 C15 H15' 109.44 no
H15 C15 H15" 109.42 no
Si11 C15 H15' 109.51 no
C214 C215 H215" 109.48 no
C214 C215 H215 109.43 no
H215' C215 H215" 109.53 no
H215' C215 H215 109.43 no
H215" C215 H215 109.44 no
Si11 C15 H15 109.48 no
C214 C215 H215' 109.53 no
Si11 C16 H16' 109.49 no
Si11 C16 H16" 109.44 no
H16 C16 H16' 109.52 no
H16 C16 H16" 109.45 no
Si11 C16 H16 109.46 no
C214 C216 H216' 109.45 no
C214 C216 H216" 109.53 no
C214 C216 H216 109.52 no
H216' C216 H216" 109.41 no
H216' C216 H216 109.40 no
H216" C216 H216 109.52 no
H16' C16 H16" 109.48 no
N24 C217 H217' 109.14 no
N24 C217 H217 109.23 no
C218 C217 H217 109.17 no
H217' C217 H217 107.85 no
C18 C17 H17 109.04 no
C18 C17 H17' 109.01 no
H17 C17 H17' 107.72 no
N12 C17 H17 108.92 no
N12 C17 H17' 108.90 no
C218 C217 H217' 109.11 no
N14 C117 C118 112.6(3) yes
C217 C218 H218 108.66 no
H218' C218 H218 107.50 no
N12 C118 C117 114.5(3) yes
C217 C218 H218' 108.69 no
N13 C18 H18 108.55 no
C17 C18 H18 108.50 no
C17 C18 H18' 108.45 no
H18 C18 H18' 107.59 no
N22 C218 H218' 108.66 no
N22 C218 H218 108.64 no
N13 C18 H18' 108.48 no
Y1 C119 Si12 147.1(2) yes
C111 C19 H19 107.04 no
Y2 C219 H219' 99.73 no
Y2 C219 H219 99.73 no
Si22 C219 H219' 99.70 no
N13 C19 H19 106.98 no
C110 C19 H19 107.11 no
Si22 C219 H219 99.72 no
H219' C219 H219 104.19 no
Si22 C220 H220" 109.55 no
Si22 C220 H220 109.44 no
H220' C220 H220" 109.53 no
H220' C220 H220 109.35 no
H220" C220 H220 109.47 no
Si22 C220 H220' 109.48 no
H221' C221 H221 109.45 no
Si22 C221 H221 109.54 no
H221' C221 H221" 109.40 no
Si22 C221 H221' 109.51 no
H221" C221 H221 109.42 no
Si22 C221 H221" 109.51 no
Si22 C222 H222' 109.45 no
H222" C222 H222 109.51 no
H222' C222 H222 109.47 no
Si22 C222 H222 109.47 no
H222' C222 H222" 109.47 no
Si22 C222 H222" 109.46 no
Y2 C223 H223 100.32 no
Y2 C223 H223' 100.33 no
Y1 C123 Si13 132.44(19) yes
Si23 C223 H223' 100.46 no
Si23 C223 H223 100.42 no
H223' C223 H223 104.31 no
Si23 C224 H224 109.43 no
H224' C224 H224 109.46 no
H224" C224 H224 109.54 no
H224' C224 H224" 109.51 no
Si23 C224 H224' 109.42 no
Si23 C224 H224" 109.46 no
C19 C110 H110' 109.47 no
C19 C110 H110" 109.54 no
C19 C110 H110 109.49 no
H110' C110 H110" 109.47 no
H110' C110 H110 109.40 no
H110" C110 H110 109.46 no
C19 C111 H111' 109.46 no
C19 C111 H111" 109.50 no
C19 C111 H111 109.56 no
H111' C111 H111" 109.43 no
H111' C111 H111 109.43 no
H111" C111 H111 109.46 no
N13 C112 H112' 108.69 no
N13 C112 H112 108.63 no
C113 C112 H112' 108.61 no
C113 C112 H112 108.58 no
H112' C112 H112 107.63 no
N14 C113 H113' 108.75 no
N14 C113 H113 108.77 no
C112 C113 H113' 108.83 no
C112 C113 H113 108.79 no
H113' C113 H113 107.57 no
N14 C114 H114 106.77 no
C115 C114 H114 106.71 no
C116 C114 H114 106.69 no
C114 C115 H115' 109.47 no
C114 C115 H115" 109.37 no
C114 C115 H115 109.47 no
H115' C115 H115" 109.44 no
H115' C115 H115 109.58 no
H115" C115 H115 109.51 no
C114 C116 H116' 109.53 no
C114 C116 H116" 109.46 no
C114 C116 H116 109.46 no
H116' C116 H116" 109.47 no
H116' C116 H116 109.47 no
H116" C116 H116 109.43 no
N14 C117 H117' 109.10 no
N14 C117 H117 109.06 no
C118 C117 H117' 109.13 no
C118 C117 H117 109.00 no
H117' C117 H117 107.83 no
N12 C118 H118' 108.58 no
N12 C118 H118 108.61 no
C117 C118 H118' 108.67 no
C117 C118 H118 108.64 no
H118' C118 H118 107.67 no
Y1 C119 H119' 100.03 no
Y1 C119 H119 100.01 no
Si12 C119 H119' 100.00 no
Si12 C119 H119 100.00 no
H119' C119 H119 104.21 no
Si12 C120 H120' 109.51 no
Si12 C120 H120" 109.47 no
Si12 C120 H120 109.46 no
H120' C120 H120" 109.49 no
H120' C120 H120 109.48 no
H120" C120 H120 109.42 no
Si12 C121 H121' 109.51 no
Si12 C121 H121" 109.50 no
Si12 C121 H121 109.48 no
H121' C121 H121" 109.48 no
H121' C121 H121 109.44 no
H121" C121 H121 109.43 no
Si12 C122 H122' 109.45 no
Si12 C122 H122" 109.47 no
Si12 C122 H122 109.43 no
H122' C122 H122" 109.53 no
H122' C122 H122 109.46 no
H122" C122 H122 109.49 no
Y1 C123 H123' 104.12 no
Y1 C123 H123 104.15 no
Si13 C123 H123' 104.12 no
Si13 C123 H123 104.14 no
H123' C123 H123 105.47 no
Si13 C124 H124' 109.48 no
Si13 C124 H124" 109.46 no
Si13 C124 H124 109.43 no
H124' C124 H124" 109.52 no
H124' C124 H124 109.47 no
H124" C124 H124 109.45 no
Si13 C125 H125' 109.51 no
Si13 C125 H125" 109.51 no
Si13 C125 H125 109.51 no
H125' C125 H125" 109.43 no
H125' C125 H125 109.44 no
H125" C125 H125 109.43 no
Si13 C126 H126' 109.44 no
Si13 C126 H126" 109.49 no
Si13 C126 H126 109.42 no
H126' C126 H126" 109.54 no
H126' C126 H126 109.44 no
H126" C126 H126 109.50 no

loop_
_geom_bond_atom_site_label_1
_geom_bond_atom_site_label_2
_geom_bond_distance
_geom_bond_publ_flag
Y2 Si21 3.0897(14) yes
Y2 N21 2.258(5) yes
Y2 N22 2.560(4) yes
Y2 N23 2.590(5) yes
Y2 N24 2.733(7) yes
Y2 C219 2.426(4) yes
Y2 C223 2.421(9) yes
Y1 N13 2.595(4) yes
Y1 N14 2.747(3) yes
Y1 C119 2.420(4) yes
Y1 C123 2.465(4) yes
Y1 N12 2.574(4) yes
Y1 Si11 3.0991(12) yes
Y1 N11 2.271(3) yes
Si21 C26 1.862(6) yes
Si21 N21 1.684(5) yes
Si21 N22 1.783(4) yes
Si21 C25 1.877(6) yes
Si22 C219 1.825(4) yes
Si22 C220 1.875(7) yes
Si22 C221 1.872(6) yes
Si22 C222 1.880(6) yes
Si23 C225B 1.794(10) yes
Si23 C226B 2.018(10) yes
Si23 C223 1.736(11) yes
Si23 C224 1.854(6) yes
Si23 C226A 1.850(10) yes
Si23 C225A 2.047(11) yes
Si11 N12 1.792(4) yes
Si11 N11 1.688(4) yes
Si11 C16 1.867(5) yes
Si11 C15 1.876(4) yes
Si12 C120 1.876(7) yes
Si12 C119 1.836(4) yes
Si12 C121 1.879(6) yes
Si12 C122 1.885(6) yes
Si13 C123 1.837(4) yes
Si13 C126 1.877(5) yes
Si13 C125 1.883(5) yes
Si13 C124 1.879(6) yes
N21 C21 1.495(9) yes
N22 C218 1.484(6) yes
N22 C27 1.478(5) yes
N23 C28 1.486(6) yes
N23 C29 1.512(7) yes
N23 C212 1.495(7) yes
N24 C217 1.494(9) yes
N24 C213 1.463(11) yes
N24 C214 1.526(14) yes
N11 C11 1.475(5) yes
N12 C17 1.483(6) yes
N12 C118 1.478(5) yes
N13 C18 1.487(6) yes
N13 C19 1.514(7) yes
N13 C112 1.491(6) yes
N14 C117 1.491(5) yes
N14 C113 1.481(6) yes
N14 C114 1.508(6) yes
C21 C24B 1.731(10) no
C21 C24A 1.554(15) no
C21 C23 1.502(14) no
C21 C22 1.538(14) no
C27 C28 1.523(6) no
C29 C210 1.521(9) no
C29 C211 1.527(9) no
C225A H2251" 0.9802 no
C225A H2251 0.9801 no
C225A H2251' 0.9799 no
C225B H2252' 0.9795 no
C225B H2252 0.9811 no
C225B H2252" 0.9795 no
C226A H2261' 0.9806 no
C226A H2261 0.9796 no
C226A H2261" 0.9799 no
C226B H2262 0.9799 no
C226B H2262" 0.9798 no
C226B H2262' 0.9797 no
C22 H22" 0.9809 no
C22 H22' 0.9800 no
C22 H22 0.9792 no
C23 H23" 0.9803 no
C23 H23' 0.9795 no
C23 H23 0.9801 no
C24A H241 0.9800 no
C24A H241" 0.9795 no
C24A H241' 0.9805 no
C24B H242' 0.9799 no
C24B H242" 0.9804 no
C24B H242 0.9800 no
C25 H25 0.9795 no
C25 H25' 0.9803 no
C25 H25" 0.9807 no
C26 H26 0.9802 no
C26 H26' 0.9802 no
C26 H26" 0.9800 no
C27 H27' 0.9904 no
C27 H27 0.9906 no
C28 H28 0.9901 no
C28 H28' 0.9897 no
C29 H29 0.9997 no
C11 C12 1.519(6) no
C11 C13 1.532(7) no
C11 C14 1.535(7) no
C212 C213 1.502(13) no
C214 C216 1.449(18) no
C214 C215 1.57(2) no
C217 C218 1.494(8) no
C17 C18 1.510(6) no
C19 C110 1.526(8) no
C19 C111 1.526(8) no
C210 H210" 0.9795 no
C210 H210 0.9802 no
C210 H210' 0.9807 no
C211 H211' 0.9795 no
C211 H211" 0.9805 no
C211 H211 0.9806 no
C112 C113 1.517(7) no
C12 H12 0.9809 no
C12 H12" 0.9798 no
C212 H212 0.9900 no
C212 H212' 0.9903 no
C12 H12' 0.9800 no
C213 H213 0.9901 no
C13 H13" 0.9809 no
C213 H213' 0.9891 no
C13 H13' 0.9802 no
C13 H13 0.9794 no
C14 H14" 0.9796 no
C14 H14 0.9810 no
C14 H14' 0.9793 no
C114 C115 1.538(7) no
C114 C116 1.515(7) no
C214 H214 0.9999 no
C15 H15 0.9806 no
C215 H215' 0.9798 no
C15 H15' 0.9799 no
C15 H15" 0.9801 no
C215 H215" 0.9796 no
C215 H215 0.9807 no
C16 H16" 0.9804 no
C16 H16 0.9800 no
C216 H216' 0.9811 no
C16 H16' 0.9795 no
C216 H216 0.9797 no
C216 H216" 0.9796 no
C17 H17 0.9900 no
C117 C118 1.494(6) no
C217 H217' 0.9909 no
C217 H217 0.9893 no
C17 H17' 0.9905 no
C218 H218 0.9907 no
C18 H18' 0.9900 no
C218 H218' 0.9905 no
C18 H18 0.9891 no
C219 H219' 0.9896 no
C19 H19 1.0000 no
C219 H219 0.9893 no
C220 H220 0.9810 no
C220 H220' 0.9803 no
C220 H220" 0.9790 no
C221 H221" 0.9807 no
C221 H221 0.9800 no
C221 H221' 0.9802 no
C222 H222' 0.9803 no
C222 H222" 0.9798 no
C222 H222 0.9798 no
C223 H223' 0.9896 no
C223 H223 0.9900 no
C224 H224" 0.9793 no
C224 H224 0.9799 no
C224 H224' 0.9802 no
C110 H110' 0.9804 no
C110 H110" 0.9797 no
C110 H110 0.9805 no
C111 H111' 0.9804 no
C111 H111" 0.9802 no
C111 H111 0.9800 no
C112 H112' 0.9892 no
C112 H112 0.9902 no
C113 H113' 0.9905 no
C113 H113 0.9907 no
C114 H114 1.0003 no
C115 H115' 0.9798 no
C115 H115" 0.9807 no
C115 H115 0.9790 no
C116 H116' 0.9799 no
C116 H116" 0.9802 no
C116 H116 0.9802 no
C117 H117' 0.9892 no
C117 H117 0.9907 no
C118 H118' 0.9896 no
C118 H118 0.9893 no
C119 H119' 0.9897 no
C119 H119 0.9899 no
C120 H120' 0.9796 no
C120 H120" 0.9801 no
C120 H120 0.9804 no
C121 H121' 0.9799 no
C121 H121" 0.9801 no
C121 H121 0.9804 no
C122 H122' 0.9799 no
C122 H122" 0.9794 no
C122 H122 0.9803 no
C123 H123' 0.9906 no
C123 H123 0.9899 no
C124 H124' 0.9795 no
C124 H124" 0.9799 no
C124 H124 0.9805 no
C125 H125' 0.9802 no
C125 H125" 0.9804 no
C125 H125 0.9802 no
C126 H126' 0.9801 no
C126 H126" 0.9792 no
C126 H126 0.9803 no

loop_
_geom_contact_atom_site_label_1
_geom_contact_atom_site_label_2
_geom_contact_distance
_geom_contact_site_symmetry_2
_geom_contact_publ_flag
Y1 H12" 3.3423 . no
Y1 H111 2.9788 . no
Y1 H12 3.1192 . no
Y1 H116 3.0684 . no
Y2 H22 3.3368 . no
Y2 H22' 3.2518 . no
Y2 H216 3.0440 . no
Y2 H211 3.0692 . no
Y2 H242' 3.6714 . no
Si11 C18 3.729(5) . no
Si11 C17 2.866(5) . no
Si11 C11 2.826(5) . no
Si11 C118 2.681(4) . no
Si21 C218 2.681(5) . no
Si21 C28 3.706(5) . no
Si21 C21 2.804(9) . no
Si21 C27 2.850(4) . no
Si11 H14 3.3573 . no
Si11 H13 3.2163 . no
Si11 H14" 2.9231 . no
Si12 H16" 3.4193 . no
Si12 H19 3.2303 . no
Si13 H111 3.4327 . no
Si13 H119 3.4975 . no
Si21 H23" 2.9692 . no
Si21 H242" 3.4071 . no
Si21 H23 3.3188 . no
Si21 H241" 2.8677 . no
Si22 H29 3.1218 . no
Si23 H211 3.4503 . no
Si23 H2261" 3.4933 2_556 no
N11 C15 3.076(5) . no
N11 N12 2.597(5) . no
N11 C16 3.052(7) . no
N11 C118 3.251(5) . no
N12 C15 3.014(6) . no
N12 C117 2.499(6) . no
N12 N11 2.597(5) . no
N12 N13 2.937(5) . no
N12 N14 2.934(5) . no
N12 C16 2.940(6) . no
N12 C18 2.497(6) . no
N13 C113 2.530(6) . no
N13 C17 2.529(5) . no
N13 N12 2.937(5) . no
N13 N14 3.008(5) . no
N14 C112 2.514(6) . no
N14 N12 2.934(5) . no
N14 C118 2.484(5) . no
N14 N13 3.008(5) . no
N14 C123 3.425(5) . no
N21 N22 2.591(6) . no
N21 C218 3.270(6) . no
N21 C25 3.081(8) . no
N21 C26 3.025(7) . no
N22 N23 2.929(6) . no
N22 C25 2.985(7) . no
N22 C26 2.947(7) . no
N22 N24 2.922(7) . no
N22 C212 3.449(7) . no
N22 C217 2.504(8) . no
N22 C28 2.489(6) . no
N22 N21 2.591(6) . no
N23 N22 2.929(6) . no
N23 C213 2.519(10) . no
N23 N24 2.998(9) . no
N23 C27 2.537(6) . no
N24 N23 2.998(9) . no
N24 C212 2.487(11) . no
N24 C218 2.481(8) . no
N24 N22 2.922(7) . no
N11 H118' 2.8501 . no
N21 H218' 2.8843 . no
C226B C215 3.332(19) 1_455 no
C24A C25 3.232(12) . no
C25 C24A 3.232(12) . no
C225A H16 2.8658 2_666 no
C226A H2261" 2.9766 2_556 no
C226A H223 3.0707 2_556 no
C226A H216' 2.9579 2_556 no
C226B H215" 2.7330 1_455 no
C111 C119 3.592(7) . no
C111 C113 3.423(7) . no
C113 C111 3.423(7) . no
C14 H224 3.0716 2_666 no
C15 H13 2.8743 . no
C15 H118' 2.8767 . no
C15 H118 2.9925 . no
C16 H120 2.9689 . no
C16 H17 2.7290 . no
C116 C118 3.408(7) . no
C17 H117' 2.8224 . no
C17 H224' 2.9718 2_566 no
C17 H16' 3.0345 . no
C17 H112' 2.6052 . no
C18 H110" 2.6993 . no
C118 C116 3.408(7) . no
C19 H119' 2.7267 . no
C119 C111 3.592(7) . no
C119 C123 3.570(5) . no
C119 C19 3.306(6) . no
C22 H223 3.0008 . no
C123 C114 3.327(6) . no
C123 C119 3.570(5) . no
C123 N14 3.425(5) . no
C24A H25" 3.0446 . no
C24A H110" 2.8042 1_545 no
C24A H25 2.9876 . no
C24B H216 2.9423 . no
C24B H18 2.9226 1_545 no
C25 H218 2.9422 . no
C25 H241" 2.4305 . no
C25 H218' 2.8331 . no
C26 H220 3.0788 . no
C26 H27 2.7460 . no
C27 H212' 2.5961 . no
C27 H217 2.8248 . no
C27 H124' 2.9503 2_665 no
C27 H26' 3.0948 . no
C28 H210" 2.6079 . no
C29 H219' 2.7670 . no
C110 H112 2.6257 . no
C110 H110' 3.0413 2_575 no
C110 H18 2.6664 . no
C111 H112 2.7605 . no
C111 H23" 2.9197 2_565 no
C211 C213 3.403(12) . no
C111 H113' 2.8826 . no
C111 H119' 2.7845 . no
C112 H17' 2.8252 . no
C112 H110 2.7691 . no
C112 H117' 2.5498 . no
C112 H111" 2.7345 . no
C113 H115" 2.7070 . no
C213 C211 3.403(12) . no
C113 H111" 3.0539 . no
C114 H123' 2.9486 . no
C114 H123 3.0311 . no
C115 H113 2.6829 . no
C215 C226B 3.332(19) 1_655 no
C115 H117 2.5821 . no
C216 C218 3.360(13) . no
C116 H123 2.9708 . no
C116 H118' 2.8700 . no
C116 H117 2.7771 . no
C117 H115 2.7573 . no
C117 H116" 2.7524 . no
C117 H17' 2.6862 . no
C117 H112' 2.6953 . no
C118 H15 2.8811 . no
C218 C216 3.360(13) . no
C118 H116" 3.0442 . no
C119 H19 2.5863 . no
C219 C29 3.291(7) . no
C219 C223 3.480(10) . no
C120 H242 3.0613 1_665 no
C121 H19 2.9663 . no
C121 H18' 3.0785 . no
C123 H111 2.7969 . no
C223 C214 3.382(19) . no
C123 H114 2.6449 . no
C223 C219 3.480(10) . no
C123 H12 3.0317 . no
C124 H111 2.9516 . no
C126 H113 2.9303 1_655 no
C210 H212 2.6462 . no
C210 H28 2.5815 . no
C211 H219' 2.8242 . no
C211 H212 2.7052 . no
C211 H213' 2.8612 . no
C212 H211" 2.6996 . no
C212 H217 2.5637 . no
C212 H27' 2.8190 . no
C212 H210 2.7861 . no
C213 H215 3.0503 . no
C213 H215" 2.8365 . no
C213 H211" 3.0466 . no
C214 H223' 2.6128 . no
C215 H213 2.6236 . no
C215 H217' 2.6185 . no
C215 H2262" 2.9399 1_655 no
C216 H223' 3.0984 . no
C216 H242' 2.8538 . no
C216 H217' 2.7243 . no
C216 H218' 2.8230 . no
C217 H216 3.0277 . no
C217 H215 2.6425 . no
C217 H212' 2.6805 . no
C217 H27' 2.6713 . no
C217 H216" 2.7982 . no
C218 H216 3.0445 . no
C218 H25 2.9031 . no
C219 H29 2.5620 . no
C220 H212' 3.0904 1_455 no
C221 H117 3.0564 . no
C221 H28' 3.0687 . no
C221 H29 2.8752 . no
C222 H210' 2.9388 2_566 no
C223 H214 2.6821 . no
C223 H22' 2.9651 . no
C223 H211 3.0392 . no
C224 H211 3.0236 . no
H110' H111' 2.4779 . no
H110' C110 3.0413 2_575 no
H110' H110' 2.5673 2_575 no
H110" H18 2.1425 . no
H110" H242" 2.4005 1_565 no
H110" C24A 2.8042 1_565 no
H110" H241' 2.4514 1_565 no
H110" C18 2.6993 . no
H111' H23" 2.3073 2_565 no
H111' H110' 2.4779 . no
H111" H110 2.5323 . no
H111" H25" 2.3655 2_565 no
H111" H112 2.2803 . no
H111" C112 2.7345 . no
H111" H113' 2.4674 . no
H111" C113 3.0539 . no
H112' C117 2.6953 . no
H112' H117' 2.0018 . no
H112' H18 2.4474 . no
H112' C17 2.6052 . no
H112' H17' 2.1231 . no
H112' H120" 2.5701 1_455 no
H113' H111" 2.4674 . no
H113' H123' 2.4349 . no
H113' H114 2.3152 . no
H113' C111 2.8826 . no
H115' H116' 2.5319 . no
H115" C113 2.7070 . no
H115" H113 2.1252 . no
H116' H115' 2.5319 . no
H116" H118' 2.4356 . no
H116" H221" 2.3915 . no
H116" H117 2.3105 . no
H116" C117 2.7524 . no
H116" C118 3.0442 . no
H116" H115 2.5265 . no
H117' H17' 2.1836 . no
H117' C112 2.5498 . no
H117' C17 2.8224 . no
H117' H113 2.4189 . no
H117' H112' 2.0018 . no
H12 H125 2.5422 2_665 no
H12 H13" 2.5242 . no
H12 Y1 3.1192 . no
H12 C123 3.0317 . no
H12' H14' 2.4720 . no
H12' H13' 2.4072 . no
H12" H119 2.5707 . no
H12" H14 2.4626 . no
H12" Y1 3.3423 . no
H118' C116 2.8700 . no
H118' H116" 2.4356 . no
H118' H15 2.3923 . no
H118' C15 2.8767 . no
H118' N11 2.8501 . no
H13 C15 2.8743 . no
H13 Si11 3.2163 . no
H13 H210" 2.5300 . no
H13 H14" 2.4897 . no
H13 H15 2.5199 . no
H13' H14' 2.4985 . no
H13' H220' 2.5119 1_655 no
H13' H12' 2.4072 . no
H13" H116 2.5716 . no
H13" H12 2.5242 . no
H119' H111 2.3928 . no
H119' H19 2.0416 . no
H119' H124" 2.5006 . no
H119' C19 2.7267 . no
H119' C111 2.7845 . no
H14 H120 2.4323 . no
H14 Si11 3.3573 . no
H14 H12" 2.4626 . no
H14' H13' 2.4985 . no
H14' H12' 2.4720 . no
H14" H13 2.4897 . no
H14" H15" 2.5365 . no
H14" Si11 2.9231 . no
H120' H242 2.2779 1_665 no
H120' H241 2.3604 1_665 no
H15 H118' 2.3923 . no
H15 H13 2.5199 . no
H15 C118 2.8811 . no
H15" H14" 2.5365 . no
H15" H211" 2.3195 2_666 no
H120" H112' 2.5701 1_655 no
H16 H2251" 2.4411 2_666 no
H16 C225A 2.8658 2_666 no
H16' C17 3.0345 . no
H16' H17 2.3095 . no
H16" Si12 3.4193 . no
H16" H121" 2.5231 . no
H16" H18' 2.4576 . no
H16" H120 2.4994 . no
H17 H224' 2.5151 2_566 no
H17 H2252' 2.5772 2_566 no
H17 H16' 2.3095 . no
H17 C16 2.7290 . no
H17' H112' 2.1231 . no
H17' H117' 2.1836 . no
H17' H118 2.3920 . no
H17' C117 2.6862 . no
H17' C112 2.8252 . no
H121" H18' 2.4628 . no
H121" H16" 2.5231 . no
H18 H242" 2.5403 1_565 no
H18 H242 2.5927 1_565 no
H18 H241' 2.5132 1_565 no
H18 C110 2.6664 . no
H18 H110" 2.1425 . no
H18 C24B 2.9226 1_565 no
H18 H112' 2.4474 . no
H18' C121 3.0785 . no
H18' H16" 2.4576 . no
H18' H121" 2.4628 . no
H18' H19 2.2977 . no
H122' H241 2.4866 1_665 no
H19 Si12 3.2303 . no
H19 C119 2.5863 . no
H19 C121 2.9663 . no
H19 H119' 2.0416 . no
H19 H18' 2.2977 . no
H19 H121 2.3863 . no
H123' H111 2.4763 . no
H123' C114 2.9486 . no
H123' H114 2.1312 . no
H123' H113' 2.4349 . no
H124' C27 2.9503 2_665 no
H124' H27 2.5485 2_665 no
H124' H218 2.3587 2_665 no
H22 H23 2.5080 . no
H22 H219 2.5773 . no
H22 Y2 3.3368 . no
H22' H2252 2.4629 2_556 no
H22' H242 2.4290 . no
H22' C223 2.9651 . no
H22' H242' 2.0193 . no
H22' H223 2.1724 . no
H22' Y2 3.2518 . no
H22" H23' 2.3911 . no
H22" H242 2.3388 . no
H124" H119' 2.5006 . no
H23 H22 2.5080 . no
H23 H220" 2.5955 . no
H23 Si21 3.3188 . no
H23' H22" 2.3911 . no
H23' H241 2.0610 . no
H23" Si21 2.9692 . no
H23" C111 2.9197 2_565 no
H23" H241" 1.8822 . no
H23" H241 2.3014 . no
H23" H111' 2.3073 2_565 no
H25 H218' 2.3872 . no
H25 C24A 2.9876 . no
H25 C218 2.9031 . no
H25 H241" 2.3038 . no
H25" H111" 2.3655 2_565 no
H25" H241" 2.1039 . no
H25" C24A 3.0446 . no
H126' H26' 2.5388 2_665 no
H26' H126' 2.5388 2_665 no
H26' H27 2.3751 . no
H26' C27 3.0948 . no
H26" H28' 2.4129 . no
H26" H220 2.5566 . no
H27 C26 2.7460 . no
H27 H26' 2.3751 . no
H27 H124' 2.5485 2_665 no
H27' C217 2.6713 . no
H27' H218 2.3765 . no
H27' H217 2.1752 . no
H27' C212 2.8190 . no
H27' H212' 2.1101 . no
H210' C222 2.9388 2_566 no
H210' H211' 2.5162 . no
H28 C210 2.5815 . no
H28 H212' 2.4639 . no
H28 H210" 2.0281 . no
H28' H26" 2.4129 . no
H28' H221" 2.4463 . no
H28' H29 2.3242 . no
H28' C221 3.0687 . no
H210" C28 2.6079 . no
H210" H28 2.0281 . no
H210" H13 2.5300 . no
H29 C221 2.8752 . no
H29 Si22 3.1218 . no
H29 H221 2.3063 . no
H29 H28' 2.3242 . no
H29 H219' 2.0878 . no
H29 C219 2.5620 . no
H211' H210' 2.5162 . no
H211" C213 3.0466 . no
H211" H213' 2.4843 . no
H211" H210 2.5294 . no
H211" H212 2.2107 . no
H211" H15" 2.3195 2_666 no
H211" C212 2.6996 . no
H212' H28 2.4639 . no
H212' H217 2.0027 . no
H212' H220" 2.4716 1_655 no
H212' C27 2.5961 . no
H212' C217 2.6805 . no
H212' C220 3.0904 1_655 no
H212' H27' 2.1101 . no
H213' H211 2.5517 . no
H213' H214 2.3766 . no
H213' H211" 2.4843 . no
H213' C211 2.8612 . no
H215' H2251 2.4274 2_656 no
H215' H216' 2.5913 . no
H215" H2262' 2.4838 1_655 no
H215" H213 2.3354 . no
H215" H2262" 2.5316 1_655 no
H215" C226B 2.7330 1_655 no
H215" C213 2.8365 . no
H216' H215' 2.5913 . no
H216' C226A 2.9579 2_556 no
H216' H2261 2.3781 2_556 no
H216" H217' 2.3024 . no
H216" H218' 2.5562 . no
H216" C217 2.7982 . no
H217' C216 2.7243 . no
H217' H215 2.0458 . no
H217' C215 2.6185 . no
H217' H216" 2.3024 . no
H218' H25 2.3872 . no
H218' C25 2.8331 . no
H218' N21 2.8843 . no
H218' H216" 2.5562 . no
H218' C216 2.8230 . no
H218' H216 2.4073 . no
H219' C211 2.8242 . no
H219' H211 2.4106 . no
H219' H224" 2.5230 . no
H219' C29 2.7670 . no
H219' H29 2.0878 . no
H220' H13' 2.5119 1_455 no
H220" H212' 2.4716 1_455 no
H220" H23 2.5955 . no
H220" H217 2.5991 1_455 no
H221' H117 2.5414 . no
H221" H28' 2.4463 . no
H221" H116" 2.3915 . no
H223' H214 1.7853 . no
H223' C214 2.6128 . no
H223' C216 3.0984 . no
H223' H2251" 2.1380 . no
H223' H2251 2.1906 . no
H224' H118 2.4745 2_566 no
H224' C17 2.9718 2_566 no
H224' H17 2.5151 2_566 no
H224" H219' 2.5230 . no
H241' H18 2.5132 1_545 no
H241' H110" 2.4514 1_545 no
H241" C25 2.4305 . no
H241" H25" 2.1039 . no
H241" Si21 2.8677 . no
H241" H25 2.3038 . no
H241" H23" 1.8822 . no
H242' C216 2.8538 . no
H242' Y2 3.6714 . no
H242' H216 2.0373 . no
H242' H22' 2.0193 . no
H242" H110" 2.4005 1_545 no
H242" H18 2.5403 1_545 no
H242" Si21 3.4071 . no
H2251 H215' 2.4274 2_656 no
H2251 H223' 2.1906 . no
H2251" H16 2.4411 2_666 no
H2251" H223' 2.1380 . no
H2252 H22' 2.4629 2_556 no
H2252' H17 2.5772 2_566 no
H2261 H216' 2.3781 2_556 no
H2261" Si23 3.4933 2_556 no
H2261" H2261" 2.2506 2_556 no
H2261" H223 2.3042 2_556 no
H2261" C226A 2.9766 2_556 no
H2262' H215" 2.4838 1_455 no
H2262" H223 2.5494 . no
H2262" H215" 2.5316 1_455 no
H2262" C215 2.9399 1_455 no
H110 C112 2.7691 . no
H110 H122 2.4658 1_455 no
H110 H112 2.0685 . no
H110 H111" 2.5323 . no
H111 H119' 2.3928 . no
H111 H123' 2.4763 . no
H111 C124 2.9516 . no
H111 Si13 3.4327 . no
H111 C123 2.7969 . no
H111 Y1 2.9788 . no
H112 H110 2.0685 . no
H112 C111 2.7605 . no
H112 C110 2.6257 . no
H112 H111" 2.2803 . no
H113 C126 2.9303 1_455 no
H113 H115" 2.1252 . no
H113 C115 2.6829 . no
H113 H117' 2.4189 . no
H113 H126 2.5586 1_455 no
H114 H123' 2.1312 . no
H114 H113' 2.3152 . no
H114 H123 2.3986 . no
H114 C123 2.6449 . no
H115 H117 2.0390 . no
H115 C117 2.7573 . no
H115 H116" 2.5265 . no
H116 Y1 3.0684 . no
H116 H123 2.4690 . no
H116 H13" 2.5716 . no
H117 H116" 2.3105 . no
H117 C221 3.0564 . no
H117 H221' 2.5414 . no
H117 C115 2.5821 . no
H117 C116 2.7771 . no
H117 H115 2.0390 . no
H118 H224' 2.4745 2_566 no
H118 H17' 2.3920 . no
H118 C15 2.9925 . no
H119 H12" 2.5707 . no
H119 Si13 3.4975 . no
H119 H126 2.4939 . no
H120 C16 2.9689 . no
H120 H14 2.4323 . no
H120 H16" 2.4994 . no
H121 H19 2.3863 . no
H122 H110 2.4658 1_655 no
H123 H114 2.3986 . no
H123 H116 2.4690 . no
H123 C116 2.9708 . no
H123 C114 3.0311 . no
H123 H125 2.5447 2_665 no
H125 H123 2.5447 2_665 no
H125 H12 2.5422 2_665 no
H126 H113 2.5586 1_655 no
H126 H119 2.4939 . no
H210 C212 2.7861 . no
H210 H212 2.1052 . no
H210 H211" 2.5294 . no
H211 H224 2.5360 . no
H211 Si23 3.4503 . no
H211 Y2 3.0692 . no
H211 H219' 2.4106 . no
H211 C223 3.0392 . no
H211 C224 3.0236 . no
H211 H213' 2.5517 . no
H212 H222 2.4221 1_655 no
H212 C211 2.7052 . no
H212 C210 2.6462 . no
H212 H210 2.1052 . no
H212 H211" 2.2107 . no
H213 H215" 2.3354 . no
H213 H215 2.5407 . no
H213 C215 2.6236 . no
H213 H217 2.4425 . no
H214 H223' 1.7853 . no
H214 C223 2.6821 . no
H214 H213' 2.3766 . no
H215 C213 3.0503 . no
H215 H213 2.5407 . no
H215 C217 2.6425 . no
H215 H217' 2.0458 . no
H216 H242' 2.0373 . no
H216 H218' 2.4073 . no
H216 Y2 3.0440 . no
H216 C24B 2.9423 . no
H216 C217 3.0277 . no
H216 C218 3.0445 . no
H217 H27' 2.1752 . no
H217 C212 2.5637 . no
H217 C27 2.8248 . no
H217 H212' 2.0027 . no
H217 H220" 2.5991 1_655 no
H217 H213 2.4425 . no
H218 H124' 2.3587 2_665 no
H218 H27' 2.3765 . no
H218 C25 2.9422 . no
H219 H22 2.5773 . no
H220 C26 3.0788 . no
H220 H26" 2.5566 . no
H221 H29 2.3063 . no
H222 H212 2.4221 1_455 no
H223 H2262" 2.5494 . no
H223 H2261" 2.3042 2_556 no
H223 C226A 3.0707 2_556 no
H223 H22' 2.1724 . no
H223 C22 3.0008 . no
H224 H211 2.5360 . no
H224 C14 3.0716 2_666 no
H241 H23" 2.3014 . no
H241 H23' 2.0610 . no
H241 H122' 2.4866 1_445 no
H241 H120' 2.3604 1_445 no
H242 C120 3.0613 1_445 no
H242 H120' 2.2779 1_445 no
H242 H22' 2.4290 . no
H242 H22" 2.3388 . no
H242 H18 2.5927 1_545 no

loop_
_geom_torsion_atom_site_label_1
_geom_torsion_atom_site_label_2
_geom_torsion_atom_site_label_3
_geom_torsion_atom_site_label_4
_geom_torsion
_geom_torsion_publ_flag
N21 Y2 Si21 N22 -149.2(2) no
N21 Y2 Si21 C25 -76.9(4) no
N21 Y2 Si21 C26 110.8(3) no
N22 Y2 Si21 N21 149.2(2) no
N22 Y2 Si21 C25 72.3(3) no
N22 Y2 Si21 C26 -100.0(2) no
N23 Y2 Si21 N21 -175.0(2) no
N23 Y2 Si21 N22 35.79(17) no
N23 Y2 Si21 C25 108.1(3) no
N23 Y2 Si21 C26 -64.2(2) no
N24 Y2 Si21 N21 116.0(2) no
N24 Y2 Si21 N22 -33.3(2) no
N24 Y2 Si21 C25 39.1(3) no
N24 Y2 Si21 C26 -133.3(2) no
C219 Y2 Si21 N21 -86.2(2) no
C219 Y2 Si21 N22 124.57(16) no
C219 Y2 Si21 C25 -163.1(3) no
C219 Y2 Si21 C26 24.6(2) no
C223 Y2 Si21 N21 24.4(6) no
C223 Y2 Si21 N22 -124.8(6) no
C223 Y2 Si21 C25 -52.5(6) no
C223 Y2 Si21 C26 135.2(6) no
Si21 Y2 N21 C21 -170.9(6) no
N22 Y2 N21 Si21 -19.06(15) no
N22 Y2 N21 C21 170.1(5) no
N23 Y2 N21 Si21 6.5(3) no
N23 Y2 N21 C21 -164.4(5) no
N24 Y2 N21 Si21 -70.8(2) no
N24 Y2 N21 C21 118.3(5) no
C219 Y2 N21 Si21 99.71(19) no
C219 Y2 N21 C21 -71.1(5) no
C223 Y2 N21 Si21 -164.7(3) no
C223 Y2 N21 C21 24.5(6) no
Si21 Y2 N22 C27 124.3(3) no
Si21 Y2 N22 C218 -110.7(3) no
N21 Y2 N22 Si21 17.55(14) no
N21 Y2 N22 C27 141.8(3) no
N21 Y2 N22 C218 -93.1(3) no
N23 Y2 N22 Si21 -141.73(18) no
N23 Y2 N22 C27 -17.5(3) no
N23 Y2 N22 C218 107.6(3) no
N24 Y2 N22 Si21 143.6(2) no
N24 Y2 N22 C27 -92.1(3) no
N24 Y2 N22 C218 33.0(3) no
C219 Y2 N22 Si21 -67.61(18) no
C219 Y2 N22 C27 56.7(3) no
C219 Y2 N22 C218 -178.3(3) no
C223 Y2 N22 Si21 111.9(5) no
C223 Y2 N22 C27 -123.8(6) no
C223 Y2 N22 C218 1.3(6) no
Si21 Y2 N23 C28 16.6(3) no
Si21 Y2 N23 C29 131.1(3) no
Si21 Y2 N23 C212 -103.4(3) no
N21 Y2 N23 C28 13.1(4) no
N21 Y2 N23 C29 127.6(3) no
N21 Y2 N23 C212 -106.9(3) no
N22 Y2 N23 C28 37.8(3) no
N22 Y2 N23 C29 152.2(3) no
N22 Y2 N23 C212 -82.3(3) no
N24 Y2 N23 C28 110.2(3) no
N24 Y2 N23 C29 -135.4(4) no
N24 Y2 N23 C212 -9.8(3) no
C219 Y2 N23 C28 -85.3(3) no
C219 Y2 N23 C29 29.2(3) no
C219 Y2 N23 C212 154.7(3) no
C223 Y2 N23 C28 -175.9(4) no
C223 Y2 N23 C29 -61.5(5) no
C223 Y2 N23 C212 64.1(5) no
Si21 Y2 N24 C213 129.9(4) no
Si21 Y2 N24 C214 -111.7(5) no
Si21 Y2 N24 C217 10.7(5) no
N21 Y2 N24 C213 160.3(4) no
N21 Y2 N24 C214 -81.3(5) no
N21 Y2 N24 C217 41.2(5) no
N22 Y2 N24 C213 109.8(5) no
N22 Y2 N24 C214 -131.8(5) no
N22 Y2 N24 C217 -9.4(4) no
N23 Y2 N24 C213 34.0(4) no
N23 Y2 N24 C214 152.4(5) no
N23 Y2 N24 C217 -85.2(5) no
C219 Y2 N24 C213 0.2(7) no
C219 Y2 N24 C214 118.6(6) no
C219 Y2 N24 C217 -119.0(5) no
C223 Y2 N24 C213 -86.1(5) no
C223 Y2 N24 C214 32.3(5) no
C223 Y2 N24 C217 154.8(5) no
Si21 Y2 C219 Si22 -25.8(4) no
N21 Y2 C219 Si22 -58.3(4) no
N22 Y2 C219 Si22 7.3(5) no
N23 Y2 C219 Si22 71.6(4) no
N24 Y2 C219 Si22 102.8(6) no
C223 Y2 C219 Si22 -172.5(5) no
Si21 Y2 C223 Si23 -132.6(8) no
N21 Y2 C223 Si23 -118.7(11) no
N22 Y2 C223 Si23 161.6(8) no
N23 Y2 C223 Si23 68.9(13) no
N24 Y2 C223 Si23 132.6(12) no
C219 Y2 C223 Si23 -18.8(12) no
N11 Y1 N12 C17 142.7(3) no
N11 Y1 N12 C118 -91.8(3) no
N13 Y1 N12 Si11 -142.40(16) no
N13 Y1 N12 C17 -18.2(3) no
N13 Y1 N12 C118 107.2(3) no
N14 Y1 N12 Si11 142.96(16) no
N14 Y1 N12 C17 -92.9(3) no
N14 Y1 N12 C118 32.6(2) no
C119 Y1 N12 Si11 -66.64(17) no
C119 Y1 N12 C17 57.6(3) no
C119 Y1 N12 C118 -177.0(2) no
C123 Y1 N12 Si11 121.5(2) no
C123 Y1 N12 C17 -114.3(3) no
C123 Y1 N12 C118 11.1(4) no
Si11 Y1 N13 C18 17.2(3) no
Si11 Y1 N13 C19 131.4(3) no
Si11 Y1 N13 C112 -103.1(2) no
N11 Y1 N13 C18 15.4(3) no
N11 Y1 N13 C19 129.6(3) no
N11 Y1 N13 C112 -104.9(3) no
N12 Y1 N13 C18 38.0(3) no
N12 Y1 N13 C19 152.2(3) no
N12 Y1 N13 C112 -82.2(3) no
N14 Y1 N13 C18 110.4(3) no
N14 Y1 N13 C19 -135.4(3) no
N14 Y1 N13 C112 -9.9(2) no
C119 Y1 N13 C18 -84.0(3) no
N11 Y1 Si11 N12 -147.4(2) no
N11 Y1 Si11 C15 -73.9(3) no
N11 Y1 Si11 C16 113.2(2) no
N12 Y1 Si11 N11 147.4(2) no
N12 Y1 Si11 C15 73.6(3) no
N12 Y1 Si11 C16 -99.4(2) no
N13 Y1 Si11 N11 -177.39(18) no
N13 Y1 Si11 N12 35.18(16) no
N13 Y1 Si11 C15 108.8(3) no
N13 Y1 Si11 C16 -64.21(19) no
N14 Y1 Si11 N11 113.60(18) no
N14 Y1 Si11 N12 -33.83(15) no
N12 Y1 N14 C117 -8.6(3) no
N13 Y1 N14 C113 33.5(2) no
N13 Y1 N14 C114 150.1(3) no
N13 Y1 N14 C117 -84.3(3) no
C119 Y1 N14 C113 0.5(4) no
C119 Y1 N14 C114 117.1(3) no
C119 Y1 N14 C117 -117.4(3) no
C123 Y1 N14 C113 -82.4(2) no
C123 Y1 N14 C114 34.2(3) no
C123 Y1 N14 C117 159.8(3) no
Si11 Y1 C119 Si12 -21.6(4) no
N11 Y1 C119 Si12 -54.2(4) no
N12 Y1 C119 Si12 11.1(4) no
N13 Y1 C119 Si12 76.2(4) no
N14 Y1 C119 Si12 106.7(4) no
C123 Y1 C119 Si12 -173.3(4) no
Si11 Y1 C123 Si13 -108.7(2) no
N11 Y1 C123 Si13 -91.5(3) no
N12 Y1 C123 Si13 -177.12(19) no
N13 Y1 C123 Si13 99.7(3) no
N14 Y1 C123 Si13 163.0(3) no
C119 Y1 C123 Si13 10.0(3) no
C123 Y1 N11 C11 25.1(4) no
Si11 Y1 N12 C17 124.2(3) no
Si11 Y1 N12 C118 -110.4(3) no
N11 Y1 N12 Si11 18.54(13) no
Si11 Y1 N14 C114 -113.6(2) no
Si11 Y1 N14 C117 11.9(3) no
N11 Y1 N14 C113 160.6(2) no
N11 Y1 N14 C114 -82.8(3) no
N11 Y1 N14 C117 42.7(3) no
N12 Y1 N14 C113 109.3(3) no
N12 Y1 N14 C114 -134.1(3) no
N13 Y1 N11 C11 -168.7(3) no
N14 Y1 Si11 C15 39.8(3) no
N14 Y1 Si11 C16 -133.22(18) no
C119 Y1 Si11 N11 -87.49(19) no
C119 Y1 Si11 N12 125.08(16) no
C119 Y1 Si11 C15 -161.3(3) no
C119 Y1 Si11 C16 25.69(19) no
C123 Y1 Si11 N11 29.3(2) no
C123 Y1 Si11 N12 -118.1(2) no
C123 Y1 Si11 C15 -44.5(4) no
C123 Y1 Si11 C16 142.5(2) no
Si11 Y1 N11 C11 -172.1(5) no
N12 Y1 N11 Si11 -20.17(14) no
N12 Y1 N11 C11 167.8(4) no
N13 Y1 N11 Si11 3.4(2) no
C123 Y1 N13 C112 62.2(3) no
N14 Y1 N11 Si11 -72.80(17) no
N14 Y1 N11 C11 115.2(4) no
C119 Y1 N13 C19 30.2(3) no
C119 Y1 N13 C112 155.7(3) no
C123 Y1 N13 C18 -177.6(3) no
C123 Y1 N13 C19 -63.4(3) no
C123 Y1 N11 Si11 -162.88(14) no
Si11 Y1 N14 C113 129.8(2) no
C119 Y1 N11 Si11 98.18(17) no
C119 Y1 N11 C11 -73.9(4) no
C25 Si21 N22 C218 -37.5(4) no
C25 Si21 N22 C27 96.5(4) no
C25 Si21 N21 C21 -46.0(5) no
Y2 Si21 N21 C21 172.0(5) no
C26 Si21 N22 Y2 99.6(2) no
C26 Si21 N22 C27 -17.6(4) no
C26 Si21 N21 Y2 -88.7(3) no
N21 Si21 N22 Y2 -21.60(17) no
N21 Si21 N22 C27 -138.7(3) no
N21 Si21 N22 C218 87.2(3) no
C25 Si21 N22 Y2 -146.33(19) no
N22 Si21 N21 Y2 25.27(19) no
C26 Si21 N21 C21 83.3(5) no
Y2 Si21 N22 C27 -117.2(3) no
C26 Si21 N22 C218 -151.6(3) no
N22 Si21 N21 C21 -162.7(5) no
C25 Si21 N21 Y2 142.0(2) no
Y2 Si21 N22 C218 108.8(3) no
C221 Si22 C219 Y2 -52.7(5) no
C222 Si22 C219 Y2 -171.3(4) no
C220 Si22 C219 Y2 68.0(5) no
C226B Si23 C223 Y2 81.7(12) no
C225B Si23 C223 Y2 -163.9(10) no
C224 Si23 C223 Y2 -15.6(14) no
Y1 Si11 N12 C118 108.6(3) no
Y1 Si11 N12 C17 -115.9(3) no
N12 Si11 N11 C11 -160.7(4) no
C15 Si11 N11 Y1 144.6(2) no
C15 Si11 N11 C11 -42.8(4) no
C16 Si11 N11 Y1 -86.5(2) no
C16 Si11 N11 C11 86.1(4) no
C15 Si11 N12 C17 96.8(4) no
C15 Si11 N12 C118 -38.8(3) no
C16 Si11 N12 Y1 99.3(2) no
N11 Si11 N12 Y1 -22.86(15) no
N11 Si11 N12 C17 -138.7(3) no
N11 Si11 N12 C118 85.7(3) no
C15 Si11 N12 Y1 -147.39(18) no
N12 Si11 N11 Y1 26.74(17) no
Y1 Si11 N11 C11 172.6(4) no
C16 Si11 N12 C118 -152.1(3) no
C16 Si11 N12 C17 -16.6(4) no
C122 Si12 C119 Y1 -176.5(4) no
C121 Si12 C119 Y1 -57.7(5) no
C120 Si12 C119 Y1 64.7(4) no
C125 Si13 C123 Y1 178.2(2) no
C126 Si13 C123 Y1 58.8(3) no
C124 Si13 C123 Y1 -62.9(3) no
Si21 N21 C21 C23 -49.3(9) no
Y2 N21 C21 C24B -93.2(6) no
Si21 N21 C21 C22 -168.5(4) no
Y2 N21 C21 C23 120.0(7) no
Y2 N21 C21 C22 0.8(8) no
Si21 N21 C21 C24B 97.6(6) no
C218 N22 C27 C28 -129.7(4) no
Y2 N22 C27 C28 -6.9(4) no
Si21 N22 C218 C217 -154.7(4) no
C27 N22 C218 C217 66.7(6) no
Si21 N22 C27 C28 97.1(4) no
Y2 N22 C218 C217 -59.2(5) no
C28 N23 C212 C213 -129.8(5) no
C212 N23 C28 C27 60.0(6) no
C29 N23 C212 C213 108.2(6) no
Y2 N23 C212 C213 -16.6(6) no
Y2 N23 C28 C27 -60.6(4) no
Y2 N23 C29 C210 -168.2(4) no
Y2 N23 C29 C211 66.1(4) no
C28 N23 C29 C210 -58.8(6) no
C212 N23 C29 C210 65.4(7) no
C212 N23 C29 C211 -60.3(6) no
C29 N23 C28 C27 -176.2(4) no
C28 N23 C29 C211 175.5(4) no
Y2 N24 C213 C212 -59.2(6) no
Y2 N24 C214 C216 61.4(11) no
C217 N24 C214 C215 67.4(9) no
C217 N24 C213 C212 60.0(8) no
C214 N24 C213 C212 -175.4(7) no
C214 N24 C217 C218 106.0(8) no
C217 N24 C214 C216 -62.1(13) no
C213 N24 C214 C215 -58.2(10) no
C213 N24 C214 C216 172.2(10) no
Y2 N24 C214 C215 -169.0(7) no
Y2 N24 C217 C218 -16.0(7) no
C213 N24 C217 C218 -128.2(7) no
Si11 N11 C11 C12 -163.5(3) no
Si11 N11 C11 C14 -43.8(5) no
Y1 N11 C11 C12 6.8(6) no
Si11 N11 C11 C13 77.8(5) no
Y1 N11 C11 C14 126.5(4) no
Y1 N11 C11 C13 -111.9(4) no
C17 N12 C118 C117 66.0(4) no
Si11 N12 C17 C18 97.2(4) no
C118 N12 C17 C18 -128.5(4) no
Si11 N12 C118 C117 -154.2(3) no
Y1 N12 C17 C18 -5.9(5) no
Y1 N12 C118 C117 -59.2(4) no
C18 N13 C19 C110 -62.1(5) no
Y1 N13 C19 C111 64.1(4) no
C18 N13 C19 C111 172.9(4) no
C112 N13 C18 C17 61.1(5) no
Y1 N13 C19 C110 -170.9(4) no
C19 N13 C18 C17 -174.3(4) no
C19 N13 C112 C113 107.4(4) no
Y1 N13 C18 C17 -60.4(4) no
C112 N13 C19 C110 62.5(5) no
C112 N13 C19 C111 -62.5(5) no
C18 N13 C112 C113 -129.8(4) no
Y1 N13 C112 C113 -16.1(4) no
C113 N14 C117 C118 -128.8(4) no
Y1 N14 C114 C115 -174.2(3) no
C117 N14 C113 C112 60.5(4) no
Y1 N14 C114 C116 59.6(4) no
C113 N14 C114 C115 -62.9(5) no
C113 N14 C114 C116 170.9(3) no
C117 N14 C114 C116 -66.1(4) no
Y1 N14 C117 C118 -17.0(4) no
C114 N14 C117 C118 108.9(4) no
Y1 N14 C113 C112 -57.9(3) no
C114 N14 C113 C112 -176.2(3) no
C117 N14 C114 C115 60.1(5) no
N22 C27 C28 N23 48.8(5) no
N23 C212 C213 N24 56.3(8) no
N24 C217 C218 N22 51.0(7) no
N12 C17 C18 N13 48.1(5) no
N13 C112 C113 H113' -66.67 no
N13 C112 C113 H113 176.40 no
H112' C112 C113 N14 -66.81 no
H112' C112 C113 H113' 171.66 no
H112' C112 C113 H113 54.73 no
H112 C112 C113 N14 176.43 no
H112 C112 C113 H113' 54.90 no
H112 C112 C113 H113 -62.03 no
N14 C114 C115 H115' 176.91 no
N14 C114 C115 H115" 57.02 no
N14 C114 C115 H115 -62.96 no
C116 C114 C115 H115' -57.21 no
C116 C114 C115 H115" -177.10 no
C116 C114 C115 H115 62.92 no
H114 C114 C115 H115' 58.56 no
H114 C114 C115 H115" -61.33 no
H114 C114 C115 H115 178.69 no
N14 C114 C116 H116' -168.19 no
N14 C114 C116 H116" 71.78 no
N14 C114 C116 H116 -48.17 no
C115 C114 C116 H116' 63.11 no
C115 C114 C116 H116" -56.92 no
C115 C114 C116 H116 -176.87 no
H114 C114 C116 H116' -52.67 no
H114 C114 C116 H116" -172.71 no
H114 C114 C116 H116 67.35 no
N14 C117 C118 H118' -69.50 no
N14 C117 C118 H118 173.62 no
H117' C117 C118 N12 -69.26 no
H117' C117 C118 H118' 169.19 no
H117' C117 C118 H118 52.31 no
H117 C117 C118 N12 173.22 no
H117 C117 C118 H118' 51.67 no
H117 C117 C118 H118 -65.21 no
